data_4065267
loop_
_publ_author_name
'Villar, Amparo'
'D\'iez, Josefina'
'Lastra, Elena'
'Gamasa, M. Pilar'

_publ_section_title
;
 Ruthenium-Mediated Cyclometalation Reactions of Allene and Allylphosphine
 C&#x2550;C Bonds: Synthesis of
 \k(P),\h4-(Hexa-2,5-dien-1-yl)diphenylphosphine--Ruthenium(II) Complexes
;
_journal_issue 21
_journal_name_full Organometallics
_journal_page_first 5803
_journal_paper_doi 10.1021/om200668h
_journal_volume 30
_journal_year 2011
_chemical_compound_source synthesis
_chemical_formula_moiety '2(C32 H12 B F24), 2(C30 H38 P Ru), 0.5(C6 H14)'
_chemical_formula_sum 'C127 H107 B2 F48 P2 Ru2'
_chemical_formula_weight 2830.83
_chemical_name_systematic
; 
 ? 
;
_space_group_IT_number 2
_symmetry_cell_setting triclinic
_symmetry_Int_Tables_number 2
_symmetry_space_group_name_Hall '-P 1'
_symmetry_space_group_name_H-M 'P -1'
_atom_sites_solution_hydrogens geom
_atom_sites_solution_primary direct
_atom_sites_solution_secondary difmap
_audit_creation_method SHELXL-97
_cell_angle_alpha 107.61(2)
_cell_angle_beta 96.99(2)
_cell_angle_gamma 104.684(16)
_cell_formula_units_Z 2
_cell_length_a 12.868(2)
_cell_length_b 21.135(4)
_cell_length_c 25.841(9)
_cell_measurement_reflns_used 39966
_cell_measurement_temperature 293(2)
_cell_measurement_theta_max 74.4812
_cell_measurement_theta_min 3.4038
_cell_volume 6328(3)
_computing_cell_refinement
;
CrysAlis RED, Oxford Diffraction Ltd.,
Version 1.171.31.5 (release 28-08-2006 CrysAlis171 .NET)
(compiled Aug 28 2006,13:05:05)
;
_computing_data_collection
;
CrysAlis CCD, Oxford Diffraction Ltd.,
Version 1.171.31.5 (release 28-08-2006 CrysAlis171 .NET)
(compiled Aug 28 2006,13:05:05)
;
_computing_data_reduction
;
CrysAlis RED, Oxford Diffraction Ltd.,
Version 1.171.31.5 (release 28-08-2006 CrysAlis171 .NET)
(compiled Aug 28 2006,13:05:05)
;
_computing_molecular_graphics 'PLATON (Spek, 2007)'
_computing_publication_material 'WinGX publication routines (Farrugia, 1999)'
_computing_structure_refinement 'SHELXH-97 (Sheldrick, 1997)'
_computing_structure_solution DIRDIF-1999
_diffrn_ambient_temperature 293(2)
_diffrn_detector_area_resol_mean 8.2640
_diffrn_measured_fraction_theta_full 0.962
_diffrn_measured_fraction_theta_max 0.962
_diffrn_measurement_device
; 
165 mm Onyx CCD detector in \k-geometry diffractometer
;
_diffrn_measurement_device_type 'Xcalibur, Onyx, Nova'
_diffrn_measurement_method '\f and \w scans'
_diffrn_radiation_monochromator graphite
_diffrn_radiation_source 'Nova (Cu) X-ray Source'
_diffrn_radiation_type CuK\a
_diffrn_radiation_wavelength 1.54184
_diffrn_reflns_av_R_equivalents 0.0283
_diffrn_reflns_av_sigmaI/netI 0.0259
_diffrn_reflns_limit_h_max 15
_diffrn_reflns_limit_h_min -14
_diffrn_reflns_limit_k_max 26
_diffrn_reflns_limit_k_min -25
_diffrn_reflns_limit_l_max 31
_diffrn_reflns_limit_l_min -31
_diffrn_reflns_number 78915
_diffrn_reflns_theta_full 74.91
_diffrn_reflns_theta_max 74.91
_diffrn_reflns_theta_min 3.41
_exptl_absorpt_coefficient_mu 3.231
_exptl_absorpt_correction_T_max 1.00000
_exptl_absorpt_correction_T_min 0.15991
_exptl_absorpt_correction_type multi-scan
_exptl_absorpt_process_details
;
CrysAlis RED, Oxford Diffraction Ltd.,
Version 1.171.31.5 (release 28-08-2006 CrysAlis171 .NET)
(compiled Aug 28 2006,13:05:05)
Empirical absorption correction using spherical harmonics,
implemented in SCALE3 ABSPACK scaling algorithm.
;
_exptl_crystal_colour Yellow
_exptl_crystal_density_diffrn 1.486
_exptl_crystal_density_method 'not measured'
_exptl_crystal_description prism
_exptl_crystal_F_000 2858
_exptl_crystal_size_max 0.22
_exptl_crystal_size_mid 0.16
_exptl_crystal_size_min 0.10
_refine_diff_density_max 1.259
_refine_diff_density_min -0.723
_refine_diff_density_rms 0.088
_refine_ls_extinction_method none
_refine_ls_goodness_of_fit_ref 1.118
_refine_ls_hydrogen_treatment constr
_refine_ls_matrix_type full
_refine_ls_number_parameters 1601
_refine_ls_number_reflns 25038
_refine_ls_number_restraints 0
_refine_ls_restrained_S_all 1.118
_refine_ls_R_factor_all 0.0949
_refine_ls_R_factor_gt 0.0779
_refine_ls_shift/su_max 0.002
_refine_ls_shift/su_mean 0.000
_refine_ls_structure_factor_coef Fsqd
_refine_ls_weighting_details 'calc w=1/[\s^2^(Fo^2^)+(0.1635P)^2^+3.5661P] where P=(Fo^2^+2Fc^2^)/3'
_refine_ls_weighting_scheme calc
_refine_ls_wR_factor_gt 0.2381
_refine_ls_wR_factor_ref 0.2619
_reflns_number_gt 18227
_reflns_number_total 25038
_reflns_threshold_expression >2sigma(I)
_cod_data_source_file om200668h_si_002.cif
_cod_data_source_block 6a
_cod_database_code 4065267

loop_
_symmetry_equiv_pos_as_xyz
'x, y, z'
'-x, -y, -z'

loop_
_atom_site_label
_atom_site_type_symbol
_atom_site_fract_x
_atom_site_fract_y
_atom_site_fract_z
_atom_site_U_iso_or_equiv
_atom_site_adp_type
_atom_site_occupancy
_atom_site_symmetry_multiplicity
_atom_site_calc_flag
_atom_site_refinement_flags
_atom_site_disorder_assembly
_atom_site_disorder_group
C1 C 0.0174(6) 0.0502(3) 0.2205(3) 0.0849(16) Uani 1 1 d . . .
H1A H 0.0078 0.0521 0.2560 0.102 Uiso 1 1 calc R . .
H1B H -0.0425 0.0434 0.1931 0.102 Uiso 1 1 calc R . .
C2 C 0.1185(6) 0.0572(3) 0.2087(3) 0.0825(15) Uani 1 1 d . . .
H2 H 0.1245 0.0549 0.1728 0.099 Uiso 1 1 calc R . .
C3 C 0.2246(6) 0.0687(4) 0.2500(3) 0.0940(18) Uani 1 1 d . . .
C4 C 0.2512(5) 0.1467(3) 0.2786(3) 0.0829(15) Uani 1 1 d . . .
H4 H 0.3039 0.1736 0.2658 0.100 Uiso 1 1 calc R . .
C5 C 0.2113(4) 0.1845(3) 0.3199(2) 0.0730(13) Uani 1 1 d . . .
H5 H 0.2395 0.2327 0.3299 0.088 Uiso 1 1 calc R . .
C6 C 0.1268(5) 0.1591(3) 0.3521(3) 0.0797(14) Uani 1 1 d . . .
H6A H 0.1453 0.1874 0.3913 0.096 Uiso 1 1 calc R . .
H6B H 0.1132 0.1102 0.3476 0.096 Uiso 1 1 calc R . .
C7 C 0.2105(9) 0.0248(4) 0.2872(4) 0.123(3) Uani 1 1 d . . .
H7A H 0.2731 0.0432 0.3176 0.184 Uiso 1 1 calc R . .
H7B H 0.2045 -0.0225 0.2661 0.184 Uiso 1 1 calc R . .
H7C H 0.1451 0.0258 0.3013 0.184 Uiso 1 1 calc R . .
C8 C 0.3169(7) 0.0549(5) 0.2179(4) 0.128(3) Uani 1 1 d . . .
H8A H 0.3277 0.0836 0.1952 0.192 Uiso 1 1 calc R . .
H8B H 0.2954 0.0067 0.1948 0.192 Uiso 1 1 calc R . .
H8C H 0.3842 0.0661 0.2441 0.192 Uiso 1 1 calc R . .
C9 C 0.0106(4) 0.2593(3) 0.3563(2) 0.0650(11) Uani 1 1 d . . .
C10 C 0.1038(5) 0.3092(3) 0.3942(2) 0.0756(13) Uani 1 1 d . . .
H10 H 0.1706 0.2997 0.3966 0.091 Uiso 1 1 calc R . .
C11 C 0.0987(6) 0.3714(3) 0.4276(3) 0.0869(16) Uani 1 1 d . . .
H11 H 0.1617 0.4042 0.4522 0.104 Uiso 1 1 calc R . .
C12 C 0.0002(7) 0.3858(3) 0.4249(3) 0.0962(19) Uani 1 1 d . . .
H12 H -0.0035 0.4283 0.4478 0.115 Uiso 1 1 calc R . .
C13 C -0.0927(6) 0.3375(4) 0.3884(4) 0.099(2) Uani 1 1 d . . .
H13 H -0.1595 0.3469 0.3870 0.119 Uiso 1 1 calc R . .
C14 C -0.0870(5) 0.2745(3) 0.3538(3) 0.0832(16) Uani 1 1 d . . .
H14 H -0.1499 0.2423 0.3286 0.100 Uiso 1 1 calc R . .
C15 C -0.1184(5) 0.1190(3) 0.3117(3) 0.0741(13) Uani 1 1 d . . .
C16 C -0.1428(6) 0.1115(4) 0.3600(4) 0.0975(14) Uani 1 1 d . . .
H16 H -0.0888 0.1305 0.3926 0.117 Uiso 1 1 calc R . .
C17 C -0.2510(9) 0.0746(4) 0.3598(5) 0.118(3) Uani 1 1 d . . .
H17 H -0.2688 0.0697 0.3924 0.142 Uiso 1 1 calc R . .
C18 C -0.3290(7) 0.0466(4) 0.3122(6) 0.123(3) Uani 1 1 d . . .
H18 H -0.4005 0.0229 0.3124 0.147 Uiso 1 1 calc R . .
C19 C -0.3035(6) 0.0527(4) 0.2643(4) 0.0975(14) Uani 1 1 d . . .
H19 H -0.3573 0.0320 0.2316 0.117 Uiso 1 1 calc R . .
C20 C -0.2006(5) 0.0886(3) 0.2633(3) 0.0895(17) Uani 1 1 d . . .
H20 H -0.1848 0.0930 0.2302 0.107 Uiso 1 1 calc R . .
C21 C 0.1068(7) 0.2633(3) 0.2239(3) 0.0895(17) Uani 1 1 d . . .
C22 C 0.0053(6) 0.2145(5) 0.1930(3) 0.096(2) Uani 1 1 d . . .
C23 C 0.0256(7) 0.1609(4) 0.1540(3) 0.102(2) Uani 1 1 d . . .
C24 C 0.1374(8) 0.1772(4) 0.1579(3) 0.102(2) Uani 1 1 d . . .
C25 C 0.1891(5) 0.2395(4) 0.2011(3) 0.096(2) Uani 1 1 d . . .
C26 C 0.1244(13) 0.3350(4) 0.2655(4) 0.157(5) Uani 1 1 d . . .
H26A H 0.1959 0.3510 0.2895 0.235 Uiso 1 1 calc R . .
H26B H 0.0692 0.3327 0.2873 0.235 Uiso 1 1 calc R . .
H26C H 0.1192 0.3667 0.2462 0.235 Uiso 1 1 calc R . .
C27 C -0.1064(8) 0.2238(8) 0.1966(6) 0.178(6) Uani 1 1 d . . .
H27A H -0.1326 0.2365 0.1659 0.267 Uiso 1 1 calc R . .
H27B H -0.1008 0.2600 0.2309 0.267 Uiso 1 1 calc R . .
H27C H -0.1569 0.1809 0.1952 0.267 Uiso 1 1 calc R . .
C28 C -0.0632(14) 0.0999(7) 0.1090(4) 0.221(9) Uani 1 1 d . . .
H28A H -0.0779 0.1121 0.0766 0.332 Uiso 1 1 calc R . .
H28B H -0.1292 0.0896 0.1227 0.332 Uiso 1 1 calc R . .
H28C H -0.0380 0.0596 0.0996 0.332 Uiso 1 1 calc R . .
C29 C 0.1984(15) 0.1406(7) 0.1163(6) 0.198(7) Uani 1 1 d . . .
H29A H 0.1636 0.0910 0.1033 0.297 Uiso 1 1 calc R . .
H29B H 0.2736 0.1512 0.1343 0.297 Uiso 1 1 calc R . .
H29C H 0.1959 0.1566 0.0853 0.297 Uiso 1 1 calc R . .
C30 C 0.3103(8) 0.2796(7) 0.2168(6) 0.155(4) Uani 1 1 d . . .
H30A H 0.3523 0.2475 0.2103 0.232 Uiso 1 1 calc R . .
H30B H 0.3298 0.3082 0.2555 0.232 Uiso 1 1 calc R . .
H30C H 0.3258 0.3086 0.1947 0.232 Uiso 1 1 calc R . .
C31 C 0.6302(4) 0.2195(2) 0.0781(2) 0.0588(10) Uani 1 1 d . . .
C32 C 0.5883(5) 0.1484(3) 0.0699(2) 0.0702(12) Uani 1 1 d . . .
H32 H 0.5752 0.1160 0.0344 0.084 Uiso 1 1 calc R . .
C33 C 0.5657(5) 0.1249(3) 0.1131(3) 0.0773(14) Uani 1 1 d . D .
C34 C 0.5826(5) 0.1709(3) 0.1662(2) 0.0767(14) Uani 1 1 d . . .
H34 H 0.5654 0.1549 0.1948 0.092 Uiso 1 1 calc R . .
C35 C 0.6252(4) 0.2407(3) 0.1760(2) 0.0700(12) Uani 1 1 d . E .
C36 C 0.6491(4) 0.2641(3) 0.13252(19) 0.0610(10) Uani 1 1 d . . .
H36 H 0.6789 0.3118 0.1404 0.073 Uiso 1 1 calc R . .
C37 C 0.6461(7) 0.2932(5) 0.2327(3) 0.100(2) Uani 1 1 d . . .
C38 C 0.5192(9) 0.0484(5) 0.1007(4) 0.117(3) Uani 1 1 d . . .
C39 C 0.6609(3) 0.3263(2) 0.03741(17) 0.0531(9) Uani 1 1 d . . .
C40 C 0.5797(4) 0.3497(3) 0.0602(2) 0.0616(10) Uani 1 1 d . . .
H40 H 0.5316 0.3209 0.0738 0.074 Uiso 1 1 calc R . .
C41 C 0.5665(4) 0.4143(3) 0.0639(2) 0.0672(11) Uani 1 1 d . A .
C42 C 0.6356(5) 0.4580(3) 0.0431(2) 0.0686(12) Uani 1 1 d . . .
H42 H 0.6274 0.5010 0.0448 0.082 Uiso 1 1 calc R . .
C43 C 0.7162(4) 0.4357(2) 0.0199(2) 0.0634(11) Uani 1 1 d . . .
C44 C 0.7294(4) 0.3719(2) 0.01738(18) 0.0570(9) Uani 1 1 d . . .
H44 H 0.7856 0.3589 0.0018 0.068 Uiso 1 1 calc R . .
C45 C 0.7890(6) 0.4798(3) -0.0049(3) 0.0828(15) Uani 1 1 d . . .
C46 C 0.4792(6) 0.4368(4) 0.0893(3) 0.0925(18) Uani 1 1 d . . .
C47 C 0.7870(4) 0.2380(2) 0.02450(18) 0.0567(9) Uani 1 1 d . . .
C48 C 0.8842(4) 0.2902(3) 0.0566(2) 0.0656(11) Uani 1 1 d . . .
H48 H 0.8795 0.3320 0.0800 0.079 Uiso 1 1 calc R . .
C49 C 0.9868(4) 0.2815(4) 0.0546(3) 0.0807(15) Uani 1 1 d . . .
C50 C 0.9978(5) 0.2216(4) 0.0205(3) 0.0869(17) Uani 1 1 d . . .
H50 H 1.0671 0.2168 0.0180 0.104 Uiso 1 1 calc R . .
C51 C 0.9040(5) 0.1678(3) -0.0103(2) 0.0775(14) Uani 1 1 d . B .
C52 C 0.8014(4) 0.1761(3) -0.0080(2) 0.0655(11) Uani 1 1 d . . .
H52 H 0.7394 0.1390 -0.0289 0.079 Uiso 1 1 calc R . .
C53 C 1.0865(7) 0.3406(5) 0.0887(4) 0.103(2) Uiso 1 1 d . . .
C54 C 0.9118(7) 0.1002(6) -0.0469(3) 0.113(3) Uani 1 1 d . . .
C55 C 0.5764(4) 0.2010(2) -0.03141(19) 0.0577(10) Uani 1 1 d . . .
C56 C 0.6096(4) 0.1927(3) -0.0818(2) 0.0644(11) Uani 1 1 d . . .
H56 H 0.6836 0.2112 -0.0814 0.077 Uiso 1 1 calc R . .
C57 C 0.5353(5) 0.1574(3) -0.1329(2) 0.0767(14) Uani 1 1 d . C .
C58 C 0.4243(6) 0.1339(3) -0.1342(3) 0.0918(19) Uani 1 1 d . . .
H58 H 0.3737 0.1127 -0.1680 0.110 Uiso 1 1 calc R . .
C59 C 0.3896(5) 0.1420(3) -0.0857(3) 0.0863(17) Uani 1 1 d . . .
C60 C 0.4639(4) 0.1747(3) -0.0349(2) 0.0712(12) Uani 1 1 d . . .
H60 H 0.4380 0.1790 -0.0023 0.085 Uiso 1 1 calc R . .
C61 C 0.5818(10) 0.1493(5) -0.1844(3) 0.127(3) Uani 1 1 d . . .
C62 C 0.2703(6) 0.1153(5) -0.0845(6) 0.146(5) Uani 1 1 d . . .
B1 B 0.6645(4) 0.2467(3) 0.0278(2) 0.0545(10) Uani 1 1 d . . .
F1 F 0.4122(9) 0.4509(6) 0.0544(4) 0.121(3) Uiso 0.50 1 d P A 1
F2 F 0.5190(8) 0.4988(5) 0.1302(4) 0.107(2) Uiso 0.50 1 d P A 1
F3 F 0.4101(10) 0.3912(6) 0.1008(6) 0.132(3) Uiso 0.50 1 d P A 1
F4 F 0.7580(6) 0.4583(3) -0.05893(18) 0.147(2) Uani 1 1 d . . .
F5 F 0.7888(4) 0.54595(19) 0.01161(18) 0.1076(12) Uani 1 1 d . . .
F6 F 0.8905(4) 0.4830(3) 0.0076(4) 0.163(3) Uani 1 1 d . . .
F7 F 1.1727(5) 0.3227(5) 0.0959(6) 0.272(6) Uani 1 1 d . . .
F8 F 1.1067(9) 0.3899(6) 0.0752(5) 0.312(8) Uani 1 1 d . . .
F9 F 1.0829(6) 0.3652(5) 0.1391(3) 0.218(4) Uani 1 1 d . . .
F10 F 0.8440(8) 0.0452(5) -0.0406(4) 0.109(2) Uiso 0.50 1 d P B 1
F11 F 0.8783(10) 0.0914(6) -0.1007(5) 0.122(3) Uiso 0.50 1 d P B 1
F12 F 1.0120(9) 0.0939(6) -0.0323(4) 0.115(3) Uiso 0.50 1 d P B 1
F10A F 0.8212(12) 0.0579(8) -0.0843(6) 0.155(4) Uiso 0.50 1 d P B 2
F11A F 0.9702(11) 0.1117(6) -0.0866(5) 0.137(3) Uiso 0.50 1 d P B 2
F12A F 0.9632(15) 0.0677(9) -0.0260(7) 0.166(5) Uiso 0.50 1 d P B 2
F13 F 0.6221(6) 0.2060(4) -0.1931(3) 0.162(2) Uiso 1 1 d . C .
F14 F 0.6813(8) 0.1343(5) -0.1805(4) 0.107(2) Uiso 0.50 1 d P C 1
F15 F 0.5264(9) 0.0964(6) -0.2299(4) 0.117(3) Uiso 0.50 1 d P C 1
F16 F 0.2074(6) 0.1022(9) -0.1303(5) 0.297(8) Uani 1 1 d . . .
F17 F 0.2341(6) 0.1626(6) -0.0564(7) 0.285(7) Uani 1 1 d . . .
F18 F 0.2436(6) 0.0673(7) -0.0729(8) 0.324(10) Uani 1 1 d . . .
F19 F 0.5590(8) 0.0095(5) 0.0638(4) 0.106(2) Uiso 0.50 1 d P D 1
F20 F 0.4077(11) 0.0258(7) 0.0740(5) 0.139(3) Uiso 0.50 1 d P D 1
F21 F 0.5281(10) 0.0294(6) 0.1451(5) 0.120(3) Uiso 0.50 1 d P D 1
F19A F 0.6077(14) 0.0225(9) 0.1072(7) 0.175(5) Uiso 0.50 1 d P D 2
F20A F 0.4686(12) 0.0098(7) 0.0537(6) 0.151(4) Uiso 0.50 1 d P D 2
F21A F 0.4709(10) 0.0292(5) 0.1360(4) 0.114(3) Uiso 0.50 1 d P D 2
F22 F 0.6810(8) 0.2659(5) 0.2727(4) 0.113(2) Uiso 0.50 1 d P E 1
F23 F 0.5732(12) 0.3104(9) 0.2489(6) 0.157(4) Uiso 0.50 1 d P E 1
F24 F 0.7443(7) 0.3454(5) 0.2460(4) 0.094(2) Uiso 0.50 1 d P E 1
F22A F 0.5713(9) 0.2692(7) 0.2612(5) 0.133(3) Uiso 0.50 1 d P E 2
F23A F 0.6000(7) 0.3473(5) 0.2321(4) 0.096(2) Uiso 0.50 1 d P E 2
F24A F 0.7432(16) 0.3207(10) 0.2561(8) 0.177(6) Uiso 0.50 1 d P E 2
P1 P 0.01553(10) 0.17521(7) 0.31230(5) 0.0637(3) Uani 1 1 d . . .
Ru1 Ru 0.09756(3) 0.163742(19) 0.236337(16) 0.06342(13) Uani 1 1 d . . .
C63 C 0.8585(7) 0.5856(3) 0.1513(3) 0.097(2) Uani 1 1 d . . .
H63A H 0.7934 0.5898 0.1620 0.116 Uiso 1 1 calc R . .
H63B H 0.8805 0.6018 0.1234 0.116 Uiso 1 1 calc R . .
C64 C 0.9223(6) 0.5555(3) 0.1766(3) 0.0909(18) Uani 1 1 d . . .
H64 H 0.9870 0.5520 0.1651 0.109 Uiso 1 1 calc R . .
C65 C 0.8930(6) 0.5279(3) 0.2220(3) 0.0923(18) Uani 1 1 d . . .
C66 C 0.9449(5) 0.5958(3) 0.2703(2) 0.0755(13) Uani 1 1 d . . .
H66 H 1.0162 0.6015 0.2875 0.091 Uiso 1 1 calc R . .
C67 C 0.9062(5) 0.6502(3) 0.2933(2) 0.0692(12) Uani 1 1 d . . .
H67 H 0.9555 0.6874 0.3226 0.083 Uiso 1 1 calc R . .
C68 C 0.7941(5) 0.6583(3) 0.2776(2) 0.0721(12) Uani 1 1 d . . .
H68A H 0.7695 0.6830 0.3096 0.087 Uiso 1 1 calc R . .
H68B H 0.7385 0.6141 0.2564 0.087 Uiso 1 1 calc R . .
C69 C 0.7695(7) 0.4922(4) 0.2151(4) 0.117(3) Uani 1 1 d . . .
H69A H 0.7286 0.5223 0.2086 0.175 Uiso 1 1 calc R . .
H69B H 0.7568 0.4829 0.2483 0.175 Uiso 1 1 calc R . .
H69C H 0.7460 0.4491 0.1841 0.175 Uiso 1 1 calc R . .
C70 C 0.9553(9) 0.4760(5) 0.2265(5) 0.132(3) Uani 1 1 d . . .
H70A H 0.9173 0.4312 0.1986 0.197 Uiso 1 1 calc R . .
H70B H 0.9591 0.4720 0.2627 0.197 Uiso 1 1 calc R . .
H70C H 1.0284 0.4923 0.2210 0.197 Uiso 1 1 calc R . .
C71 C 0.7218(5) 0.6962(3) 0.1797(3) 0.0792(15) Uani 1 1 d . . .
C72 C 0.7389(7) 0.6942(4) 0.1277(3) 0.102(2) Uani 1 1 d . . .
H72 H 0.8088 0.6991 0.1202 0.123 Uiso 1 1 calc R . .
C73 C 0.6496(10) 0.6848(5) 0.0865(4) 0.132(4) Uani 1 1 d . . .
H73 H 0.6620 0.6856 0.0520 0.158 Uiso 1 1 calc R . .
C74 C 0.5494(9) 0.6747(5) 0.0946(5) 0.130(4) Uani 1 1 d . . .
H74 H 0.4914 0.6673 0.0660 0.156 Uiso 1 1 calc R . .
C75 C 0.5306(7) 0.6754(5) 0.1464(5) 0.130(3) Uani 1 1 d . . .
H75 H 0.4594 0.6682 0.1524 0.155 Uiso 1 1 calc R . .
C76 C 0.6162(5) 0.6864(4) 0.1894(3) 0.0962(19) Uani 1 1 d . . .
H76 H 0.6031 0.6873 0.2242 0.115 Uiso 1 1 calc R . .
C77 C 0.8576(4) 0.8005(3) 0.2800(2) 0.0706(12) Uani 1 1 d . . .
C78 C 0.8414(6) 0.8495(3) 0.2573(3) 0.0906(17) Uani 1 1 d . . .
H78 H 0.8165 0.8363 0.2192 0.109 Uiso 1 1 calc R . .
C79 C 0.8619(6) 0.9190(4) 0.2913(4) 0.105(2) Uani 1 1 d . . .
H79 H 0.8506 0.9518 0.2759 0.126 Uiso 1 1 calc R . .
C80 C 0.8987(7) 0.9382(4) 0.3475(4) 0.117(3) Uani 1 1 d . . .
H80 H 0.9122 0.9841 0.3704 0.140 Uiso 1 1 calc R . .
C81 C 0.9160(6) 0.8888(4) 0.3701(3) 0.108(2) Uani 1 1 d . . .
H81 H 0.9426 0.9020 0.4081 0.130 Uiso 1 1 calc R . .
C82 C 0.8941(5) 0.8221(3) 0.3371(3) 0.0863(16) Uani 1 1 d . . .
H82 H 0.9038 0.7894 0.3530 0.104 Uiso 1 1 calc R . .
C83 C 1.1031(7) 0.6976(5) 0.1703(3) 0.106(2) Uani 1 1 d . . .
C84 C 1.0873(5) 0.7603(4) 0.2045(3) 0.0884(17) Uani 1 1 d . . .
C85 C 1.1258(5) 0.7680(3) 0.2612(3) 0.0831(16) Uani 1 1 d . . .
C86 C 1.1656(5) 0.7119(4) 0.2608(3) 0.0921(18) Uani 1 1 d . . .
C87 C 1.1537(6) 0.6699(5) 0.2067(4) 0.104(2) Uani 1 1 d . . .
C88 C 1.0842(11) 0.6742(8) 0.1084(4) 0.176(6) Uani 1 1 d . . .
H88A H 1.0335 0.6948 0.0946 0.264 Uiso 1 1 calc R . .
H88B H 1.0543 0.6243 0.0930 0.264 Uiso 1 1 calc R . .
H88C H 1.1528 0.6886 0.0976 0.264 Uiso 1 1 calc R . .
C89 C 1.0522(8) 0.8133(5) 0.1846(5) 0.127(3) Uani 1 1 d . . .
H89A H 1.1160 0.8475 0.1831 0.191 Uiso 1 1 calc R . .
H89B H 1.0131 0.8359 0.2099 0.191 Uiso 1 1 calc R . .
H89C H 1.0052 0.7904 0.1483 0.191 Uiso 1 1 calc R . .
C90 C 1.1449(7) 0.8330(4) 0.3102(4) 0.117(3) Uani 1 1 d . . .
H90A H 1.1502 0.8223 0.3437 0.176 Uiso 1 1 calc R . .
H90B H 1.0846 0.8515 0.3063 0.176 Uiso 1 1 calc R . .
H90C H 1.2120 0.8670 0.3118 0.176 Uiso 1 1 calc R . .
C91 C 1.2216(6) 0.7021(6) 0.3119(5) 0.133(3) Uani 1 1 d . . .
H91A H 1.2154 0.6537 0.3037 0.200 Uiso 1 1 calc R . .
H91B H 1.1867 0.7172 0.3421 0.200 Uiso 1 1 calc R . .
H91C H 1.2978 0.7292 0.3220 0.200 Uiso 1 1 calc R . .
C92 C 1.1976(9) 0.6080(6) 0.1879(6) 0.160(5) Uani 1 1 d . . .
H92A H 1.2766 0.6244 0.1960 0.241 Uiso 1 1 calc R . .
H92B H 1.1706 0.5841 0.1486 0.241 Uiso 1 1 calc R . .
H92C H 1.1734 0.5766 0.2072 0.241 Uiso 1 1 calc R . .
C93 C 0.3632(4) 0.2254(2) 0.55100(19) 0.0564(9) Uani 1 1 d . . .
C94 C 0.4083(4) 0.2165(3) 0.5994(2) 0.0616(10) Uani 1 1 d . . .
H94 H 0.4574 0.2549 0.6278 0.074 Uiso 1 1 calc R . .
C95 C 0.3820(4) 0.1522(3) 0.6061(2) 0.0695(12) Uani 1 1 d . G .
C96 C 0.3080(5) 0.0935(3) 0.5647(3) 0.0768(14) Uani 1 1 d . . .
H96 H 0.2894 0.0503 0.5693 0.092 Uiso 1 1 calc R . .
C97 C 0.2636(4) 0.1013(3) 0.5169(2) 0.0694(12) Uani 1 1 d . . .
C98 C 0.2924(4) 0.1660(2) 0.5099(2) 0.0606(10) Uani 1 1 d . . .
H98 H 0.2629 0.1693 0.4765 0.073 Uiso 1 1 calc R . .
C99 C 0.1812(6) 0.0413(3) 0.4720(3) 0.0916(18) Uani 1 1 d . . .
C100 C 0.4322(5) 0.1470(3) 0.6588(3) 0.0831(16) Uani 1 1 d . . .
C101 C 0.4925(3) 0.3590(2) 0.59166(19) 0.0529(9) Uani 1 1 d . . .
C102 C 0.4880(4) 0.3920(2) 0.64624(19) 0.0574(10) Uani 1 1 d . . .
H102 H 0.4210 0.3810 0.6567 0.069 Uiso 1 1 calc R . .
C103 C 0.5779(4) 0.4403(3) 0.6859(2) 0.0641(11) Uiso 1 1 d . F .
C104 C 0.6800(4) 0.4563(3) 0.6725(2) 0.0660(11) Uani 1 1 d . . .
H104 H 0.7415 0.4880 0.6989 0.079 Uiso 1 1 calc R . .
C105 C 0.6877(4) 0.4240(3) 0.6189(2) 0.0657(11) Uani 1 1 d . . .
C106 C 0.5971(4) 0.3762(2) 0.5797(2) 0.0588(10) Uani 1 1 d . . .
H106 H 0.6058 0.3547 0.5441 0.071 Uiso 1 1 calc R . .
C107 C 0.5661(5) 0.4750(3) 0.7429(3) 0.0805(15) Uani 1 1 d . . .
C108 C 0.7962(4) 0.4397(4) 0.6030(3) 0.0856(17) Uani 1 1 d . . .
C109 C 0.2734(4) 0.3270(2) 0.55345(19) 0.0565(9) Uani 1 1 d . . .
C110 C 0.2787(4) 0.3970(3) 0.5737(2) 0.0628(11) Uani 1 1 d . . .
H110 H 0.3467 0.4309 0.5829 0.075 Uiso 1 1 calc R . .
C111 C 0.1850(4) 0.4182(3) 0.5806(2) 0.0731(13) Uani 1 1 d . H .
C112 C 0.0831(4) 0.3694(3) 0.5671(2) 0.0747(13) Uani 1 1 d . . .
H112 H 0.0207 0.3833 0.5716 0.090 Uiso 1 1 calc R . .
C113 C 0.0747(4) 0.2999(3) 0.5470(2) 0.0691(12) Uani 1 1 d . . .
C114 C 0.1680(4) 0.2794(3) 0.5405(2) 0.0619(10) Uani 1 1 d . . .
H114 H 0.1601 0.2320 0.5270 0.074 Uiso 1 1 calc R . .
C115 C -0.0335(4) 0.2471(4) 0.5325(3) 0.0802(15) Uani 1 1 d . . .
C116 C 0.1972(5) 0.4939(4) 0.6031(4) 0.102(2) Uani 1 1 d . . .
C117 C 0.4101(4) 0.2997(2) 0.48363(19) 0.0555(9) Uani 1 1 d . . .
C118 C 0.4034(4) 0.3532(2) 0.46335(19) 0.0561(9) Uani 1 1 d . . .
H118 H 0.3711 0.3858 0.4815 0.067 Uiso 1 1 calc R . .
C119 C 0.4437(4) 0.3592(2) 0.41681(19) 0.0576(10) Uani 1 1 d . . .
C120 C 0.4904(4) 0.3113(3) 0.3883(2) 0.0662(11) Uani 1 1 d . . .
H120 H 0.5175 0.3152 0.3572 0.079 Uiso 1 1 calc R . .
C121 C 0.4959(5) 0.2571(3) 0.4069(2) 0.0698(12) Uani 1 1 d . . .
C122 C 0.4572(4) 0.2521(3) 0.4535(2) 0.0630(11) Uani 1 1 d . . .
H122 H 0.4630 0.2154 0.4653 0.076 Uiso 1 1 calc R . .
C123 C 0.4371(5) 0.4197(3) 0.3989(3) 0.0764(14) Uani 1 1 d . . .
C124 C 0.5487(7) 0.2046(4) 0.3780(3) 0.094(2) Uani 1 1 d . . .
B2 B 0.3840(4) 0.3023(3) 0.5450(2) 0.0531(10) Uani 1 1 d . . .
F25 F 0.4713(5) 0.4181(3) 0.3533(2) 0.1339(18) Uani 1 1 d . . .
F26 F 0.4968(6) 0.4786(2) 0.4355(2) 0.156(2) Uani 1 1 d . . .
F27 F 0.3387(4) 0.4236(3) 0.3916(3) 0.164(3) Uani 1 1 d . . .
F28 F 0.5029(7) 0.1426(3) 0.3775(3) 0.172(3) Uani 1 1 d . . .
F29 F 0.5336(7) 0.1924(4) 0.3233(2) 0.169(3) Uani 1 1 d . . .
F30 F 0.6462(5) 0.2196(4) 0.3964(5) 0.256(6) Uani 1 1 d . . .
F31 F 0.4675(8) 0.4815(5) 0.7462(4) 0.110(2) Uiso 0.50 1 d P F 1
F32 F 0.5630(9) 0.4308(5) 0.7714(4) 0.113(3) Uiso 0.50 1 d P F 1
F33 F 0.6417(9) 0.5347(6) 0.7700(4) 0.118(3) Uiso 0.50 1 d P F 1
F31A F 0.4928(10) 0.4374(6) 0.7609(5) 0.122(3) Uiso 0.50 1 d P F 2
F32A F 0.6574(8) 0.5038(5) 0.7806(4) 0.107(2) Uiso 0.50 1 d P F 2
F33A F 0.5159(8) 0.5238(5) 0.7444(4) 0.114(3) Uiso 0.50 1 d P F 2
F34 F 0.8676(4) 0.4989(5) 0.6371(3) 0.200(4) Uani 1 1 d . . .
F35 F 0.8457(6) 0.3960(5) 0.6040(5) 0.238(5) Uani 1 1 d . . .
F36 F 0.7948(4) 0.4481(4) 0.5570(2) 0.172(3) Uani 1 1 d . . .
F37 F 0.5381(8) 0.1762(6) 0.6727(4) 0.111(3) Uiso 0.50 1 d P G 1
F38 F 0.3941(8) 0.1794(5) 0.7006(4) 0.111(2) Uiso 0.50 1 d P G 1
F39 F 0.4149(7) 0.0801(5) 0.6549(4) 0.104(2) Uiso 0.50 1 d P G 1
F37A F 0.4747(11) 0.2081(7) 0.7010(5) 0.143(4) Uiso 0.50 1 d P G 2
F38A F 0.3705(9) 0.1022(5) 0.6758(4) 0.118(3) Uiso 0.50 1 d P G 2
F39A F 0.5316(10) 0.1375(7) 0.6569(5) 0.130(3) Uiso 0.50 1 d P G 2
F40 F 0.1554(6) -0.0159(2) 0.4829(3) 0.167(3) Uani 1 1 d . . .
F41 F 0.0888(5) 0.0532(3) 0.4609(4) 0.195(4) Uani 1 1 d . . .
F42 F 0.2100(7) 0.0249(4) 0.4257(3) 0.199(4) Uani 1 1 d . . .
F43 F -0.1058(4) 0.2513(4) 0.4965(3) 0.185(3) Uani 1 1 d . . .
F44 F -0.0787(5) 0.2464(4) 0.5733(2) 0.202(4) Uani 1 1 d . . .
F45 F -0.0347(4) 0.1843(3) 0.5113(5) 0.214(4) Uani 1 1 d . . .
F46A F 0.1245(8) 0.5087(5) 0.6351(4) 0.102(2) Uiso 0.50 1 d P H 2
F47 F 0.2380(10) 0.5275(6) 0.5726(5) 0.117(3) Uiso 0.50 1 d P H 1
F48 F 0.2774(8) 0.5256(5) 0.6528(4) 0.108(3) Uiso 0.50 1 d P H 1
P2 P 0.83598(10) 0.71087(6) 0.23545(5) 0.0626(3) Uani 1 1 d . . .
Ru2 Ru 0.98608(3) 0.67098(2) 0.222221(15) 0.06383(13) Uani 1 1 d . . .
C125 C 0.5429(11) 0.0339(7) 0.5161(8) 0.187(7) Uani 1 1 d . . .
H12A H 0.5225 0.0538 0.5510 0.224 Uiso 1 1 calc R . .
H12B H 0.6117 0.0246 0.5250 0.224 Uiso 1 1 calc R . .
C126 C 0.5624(13) 0.0859(11) 0.4896(8) 0.205(8) Uani 1 1 d . . .
H12C H 0.4952 0.0973 0.4815 0.246 Uiso 1 1 calc R . .
H12D H 0.5837 0.0673 0.4548 0.246 Uiso 1 1 calc R . .
C127 C 0.6488(12) 0.1484(11) 0.5257(8) 0.241(10) Uani 1 1 d . . .
H12E H 0.6180 0.1770 0.5520 0.362 Uiso 1 1 calc R . .
H12F H 0.6815 0.1741 0.5037 0.362 Uiso 1 1 calc R . .
H12G H 0.7039 0.1357 0.5451 0.362 Uiso 1 1 calc R . .
F1A F 0.3772(9) 0.4004(6) 0.0560(5) 0.127(3) Uiso 0.50 1 d P A 2
F2A F 0.4775(10) 0.4977(7) 0.0945(6) 0.138(3) Uiso 0.50 1 d P A 2
F3A F 0.4618(8) 0.4173(5) 0.1324(4) 0.103(2) Uiso 0.50 1 d P A 2
F14A F 0.6047(15) 0.0938(10) -0.1948(7) 0.182(5) Uiso 0.50 1 d P C 2
F15A F 0.4920(10) 0.1249(7) -0.2286(5) 0.134(3) Uiso 0.50 1 d P C 2
F48A F 0.2885(10) 0.5360(6) 0.6301(5) 0.122(3) Uiso 0.50 1 d P H 2
F46 F 0.1034(10) 0.5068(6) 0.6082(6) 0.128(3) Uiso 0.50 1 d P H 1
F47A F 0.1778(11) 0.5168(6) 0.5589(5) 0.128(3) Uiso 0.50 1 d P H 2

loop_
_atom_site_aniso_label
_atom_site_aniso_U_11
_atom_site_aniso_U_22
_atom_site_aniso_U_33
_atom_site_aniso_U_23
_atom_site_aniso_U_13
_atom_site_aniso_U_12
C1 0.090(4) 0.056(3) 0.095(4) 0.019(3) 0.011(3) 0.013(3)
C2 0.099(4) 0.064(3) 0.084(4) 0.018(3) 0.022(3) 0.030(3)
C3 0.101(4) 0.079(4) 0.101(5) 0.017(3) 0.021(4) 0.046(3)
C4 0.063(3) 0.081(4) 0.102(4) 0.029(3) 0.009(3) 0.025(3)
C5 0.070(3) 0.065(3) 0.073(3) 0.014(2) 0.001(2) 0.022(2)
C6 0.089(4) 0.082(4) 0.073(3) 0.027(3) 0.010(3) 0.037(3)
C7 0.151(7) 0.087(5) 0.129(7) 0.036(5) 0.000(6) 0.052(5)
C8 0.109(6) 0.132(7) 0.132(7) 0.006(5) 0.021(5) 0.069(5)
C9 0.068(3) 0.061(3) 0.064(3) 0.022(2) 0.012(2) 0.016(2)
C10 0.065(3) 0.076(3) 0.078(3) 0.020(3) 0.010(2) 0.019(2)
C11 0.092(4) 0.075(3) 0.074(3) 0.011(3) 0.007(3) 0.014(3)
C12 0.114(5) 0.068(3) 0.099(5) 0.015(3) 0.024(4) 0.032(3)
C13 0.092(4) 0.075(4) 0.128(6) 0.026(4) 0.016(4) 0.036(3)
C14 0.071(3) 0.066(3) 0.109(5) 0.026(3) 0.010(3) 0.025(3)
C15 0.078(3) 0.056(3) 0.091(4) 0.027(3) 0.026(3) 0.020(2)
C16 0.092(3) 0.080(3) 0.119(4) 0.035(3) 0.028(3) 0.019(2)
C17 0.143(7) 0.085(5) 0.151(8) 0.046(5) 0.092(7) 0.041(5)
C18 0.094(5) 0.073(4) 0.210(11) 0.054(6) 0.059(6) 0.023(4)
C19 0.092(3) 0.080(3) 0.119(4) 0.035(3) 0.028(3) 0.019(2)
C20 0.073(3) 0.079(4) 0.102(5) 0.031(3) 0.008(3) 0.005(3)
C21 0.123(5) 0.071(3) 0.079(4) 0.033(3) 0.023(4) 0.029(3)
C22 0.078(4) 0.131(6) 0.109(5) 0.081(5) 0.023(3) 0.034(4)
C23 0.125(6) 0.088(4) 0.069(4) 0.034(3) -0.002(4) -0.007(4)
C24 0.148(7) 0.091(4) 0.084(4) 0.037(4) 0.053(5) 0.044(5)
C25 0.074(4) 0.109(5) 0.114(5) 0.059(5) 0.026(3) 0.017(3)
C26 0.296(16) 0.082(5) 0.110(6) 0.040(5) 0.057(8) 0.074(8)
C27 0.103(6) 0.302(17) 0.246(14) 0.215(14) 0.063(8) 0.101(9)
C28 0.304(18) 0.152(9) 0.094(6) 0.059(6) -0.073(9) -0.087(11)
C29 0.35(2) 0.173(11) 0.174(11) 0.092(9) 0.177(14) 0.155(14)
C30 0.093(6) 0.164(10) 0.204(12) 0.097(9) 0.025(6) -0.002(6)
C31 0.053(2) 0.061(2) 0.063(3) 0.022(2) 0.0163(19) 0.0166(19)
C32 0.077(3) 0.064(3) 0.072(3) 0.024(2) 0.024(2) 0.022(2)
C33 0.077(3) 0.072(3) 0.090(4) 0.038(3) 0.028(3) 0.019(3)
C34 0.075(3) 0.088(4) 0.078(3) 0.043(3) 0.027(3) 0.022(3)
C35 0.069(3) 0.081(3) 0.066(3) 0.035(3) 0.021(2) 0.021(2)
C36 0.058(2) 0.067(3) 0.056(2) 0.022(2) 0.0154(19) 0.014(2)
C37 0.097(5) 0.138(6) 0.076(4) 0.045(4) 0.040(4) 0.035(4)
C38 0.169(8) 0.099(5) 0.101(5) 0.059(5) 0.048(6) 0.034(5)
C39 0.049(2) 0.055(2) 0.048(2) 0.0139(17) 0.0082(16) 0.0114(17)
C40 0.056(2) 0.065(3) 0.061(3) 0.020(2) 0.015(2) 0.016(2)
C41 0.069(3) 0.067(3) 0.061(3) 0.014(2) 0.010(2) 0.026(2)
C42 0.078(3) 0.061(3) 0.064(3) 0.015(2) 0.013(2) 0.026(2)
C43 0.068(3) 0.057(2) 0.060(2) 0.020(2) 0.013(2) 0.011(2)
C44 0.056(2) 0.063(2) 0.052(2) 0.0176(19) 0.0149(18) 0.0198(19)
C45 0.097(4) 0.067(3) 0.085(4) 0.031(3) 0.030(3) 0.015(3)
C46 0.095(4) 0.088(4) 0.106(5) 0.033(4) 0.030(4) 0.043(4)
C47 0.055(2) 0.061(2) 0.055(2) 0.0241(19) 0.0135(18) 0.0154(19)
C48 0.057(2) 0.070(3) 0.066(3) 0.026(2) 0.011(2) 0.014(2)
C49 0.055(3) 0.099(4) 0.091(4) 0.045(3) 0.014(3) 0.015(3)
C50 0.061(3) 0.115(5) 0.106(5) 0.055(4) 0.027(3) 0.037(3)
C51 0.078(3) 0.094(4) 0.076(3) 0.036(3) 0.026(3) 0.040(3)
C52 0.070(3) 0.067(3) 0.061(3) 0.019(2) 0.016(2) 0.027(2)
C54 0.118(6) 0.164(8) 0.092(5) 0.039(5) 0.041(4) 0.098(6)
C55 0.055(2) 0.051(2) 0.061(2) 0.0167(19) 0.0054(19) 0.0121(18)
C56 0.070(3) 0.063(3) 0.056(2) 0.020(2) 0.007(2) 0.016(2)
C57 0.088(4) 0.067(3) 0.064(3) 0.021(2) -0.006(3) 0.018(3)
C58 0.088(4) 0.073(3) 0.087(4) 0.016(3) -0.026(3) 0.011(3)
C59 0.063(3) 0.068(3) 0.110(5) 0.029(3) -0.011(3) 0.006(2)
C60 0.056(3) 0.066(3) 0.082(3) 0.023(2) 0.006(2) 0.009(2)
C61 0.211(10) 0.113(6) 0.045(3) 0.012(3) -0.017(4) 0.066(6)
C62 0.047(3) 0.092(5) 0.240(12) 0.022(7) -0.032(5) -0.002(3)
B1 0.053(2) 0.055(3) 0.053(2) 0.017(2) 0.013(2) 0.012(2)
F4 0.223(6) 0.118(3) 0.079(3) 0.030(2) 0.066(3) 0.002(4)
F5 0.148(4) 0.071(2) 0.105(3) 0.0398(19) 0.037(3) 0.020(2)
F6 0.096(3) 0.160(5) 0.305(9) 0.156(6) 0.093(4) 0.045(3)
F7 0.067(3) 0.234(9) 0.390(15) -0.010(9) -0.042(5) 0.022(4)
F8 0.260(10) 0.231(9) 0.313(12) 0.186(9) -0.151(9) -0.159(8)
F9 0.127(5) 0.230(8) 0.164(6) -0.009(6) -0.013(4) -0.058(5)
F16 0.080(4) 0.49(2) 0.227(10) 0.115(12) -0.037(5) -0.028(7)
F17 0.075(4) 0.228(10) 0.46(2) 0.016(11) 0.074(7) 0.010(5)
F18 0.087(4) 0.271(11) 0.72(3) 0.344(16) 0.085(9) 0.022(5)
P1 0.0624(6) 0.0590(6) 0.0667(7) 0.0208(5) 0.0103(5) 0.0164(5)
Ru1 0.0593(2) 0.0583(2) 0.0655(2) 0.01700(16) 0.00890(16) 0.01350(16)
C63 0.126(5) 0.077(4) 0.063(3) 0.006(3) -0.004(3) 0.021(4)
C64 0.102(4) 0.069(3) 0.082(4) 0.002(3) 0.016(3) 0.024(3)
C65 0.106(5) 0.061(3) 0.099(4) 0.024(3) 0.010(4) 0.020(3)
C66 0.078(3) 0.071(3) 0.077(3) 0.033(3) 0.009(3) 0.018(3)
C67 0.074(3) 0.070(3) 0.057(3) 0.024(2) 0.010(2) 0.008(2)
C68 0.072(3) 0.071(3) 0.069(3) 0.023(2) 0.020(2) 0.015(2)
C69 0.112(5) 0.068(4) 0.133(7) 0.016(4) 0.012(5) -0.006(4)
C70 0.167(9) 0.088(5) 0.149(8) 0.034(5) 0.029(7) 0.066(6)
C71 0.079(3) 0.065(3) 0.077(3) 0.018(3) -0.008(3) 0.015(3)
C72 0.109(5) 0.106(5) 0.084(4) 0.036(4) -0.004(4) 0.026(4)
C73 0.168(10) 0.104(6) 0.096(5) 0.036(5) -0.035(6) 0.023(6)
C74 0.111(7) 0.091(5) 0.147(9) 0.020(5) -0.052(6) 0.023(5)
C75 0.080(5) 0.114(6) 0.165(10) 0.024(6) -0.023(5) 0.033(4)
C76 0.075(4) 0.092(4) 0.107(5) 0.024(4) 0.002(3) 0.022(3)
C77 0.063(3) 0.066(3) 0.073(3) 0.016(2) 0.011(2) 0.014(2)
C78 0.084(4) 0.071(3) 0.111(5) 0.030(3) 0.014(3) 0.021(3)
C79 0.096(5) 0.066(4) 0.144(7) 0.028(4) 0.018(5) 0.022(3)
C80 0.109(5) 0.066(4) 0.141(7) -0.001(4) 0.008(5) 0.023(4)
C81 0.095(5) 0.100(5) 0.091(5) -0.013(4) 0.004(4) 0.027(4)
C82 0.082(4) 0.080(4) 0.082(4) 0.012(3) 0.007(3) 0.025(3)
C83 0.105(5) 0.120(6) 0.096(5) 0.039(4) 0.056(4) 0.022(4)
C84 0.081(4) 0.095(4) 0.101(5) 0.051(4) 0.035(3) 0.018(3)
C85 0.067(3) 0.082(4) 0.092(4) 0.026(3) 0.027(3) 0.010(3)
C86 0.059(3) 0.112(5) 0.109(5) 0.048(4) 0.021(3) 0.019(3)
C87 0.085(4) 0.119(6) 0.127(6) 0.048(5) 0.054(4) 0.043(4)
C88 0.181(10) 0.231(14) 0.092(6) 0.050(7) 0.074(7) 0.010(9)
C89 0.110(6) 0.125(7) 0.170(9) 0.091(7) 0.043(6) 0.021(5)
C90 0.093(5) 0.097(5) 0.114(6) 0.007(4) 0.019(4) -0.013(4)
C91 0.074(4) 0.167(9) 0.162(9) 0.089(7) 0.004(5) 0.016(5)
C92 0.138(8) 0.151(9) 0.229(13) 0.062(9) 0.105(9) 0.079(7)
C93 0.055(2) 0.057(2) 0.062(2) 0.025(2) 0.0167(19) 0.0185(18)
C94 0.063(2) 0.061(3) 0.064(3) 0.029(2) 0.012(2) 0.015(2)
C95 0.072(3) 0.066(3) 0.074(3) 0.036(2) 0.015(2) 0.014(2)
C96 0.088(4) 0.055(3) 0.088(4) 0.033(3) 0.019(3) 0.012(2)
C97 0.069(3) 0.055(3) 0.075(3) 0.020(2) 0.010(2) 0.011(2)
C98 0.061(2) 0.059(2) 0.062(3) 0.022(2) 0.014(2) 0.019(2)
C99 0.096(4) 0.066(3) 0.089(4) 0.020(3) -0.001(3) 0.005(3)
C100 0.089(4) 0.072(3) 0.096(4) 0.049(3) 0.015(3) 0.016(3)
C101 0.047(2) 0.051(2) 0.063(2) 0.0217(18) 0.0152(17) 0.0157(16)
C102 0.052(2) 0.058(2) 0.063(2) 0.022(2) 0.0200(19) 0.0147(18)
C104 0.054(2) 0.068(3) 0.073(3) 0.026(2) 0.008(2) 0.014(2)
C105 0.053(2) 0.068(3) 0.083(3) 0.033(2) 0.020(2) 0.020(2)
C106 0.057(2) 0.063(3) 0.066(3) 0.028(2) 0.023(2) 0.026(2)
C107 0.072(3) 0.084(4) 0.072(3) 0.019(3) 0.013(3) 0.011(3)
C108 0.051(3) 0.112(5) 0.099(4) 0.045(4) 0.023(3) 0.021(3)
C109 0.053(2) 0.062(2) 0.058(2) 0.024(2) 0.0174(18) 0.0188(19)
C110 0.053(2) 0.061(3) 0.079(3) 0.025(2) 0.020(2) 0.0218(19)
C111 0.067(3) 0.077(3) 0.081(3) 0.025(3) 0.025(2) 0.032(2)
C112 0.057(3) 0.094(4) 0.083(3) 0.032(3) 0.024(2) 0.034(3)
C113 0.053(2) 0.089(4) 0.064(3) 0.024(2) 0.019(2) 0.021(2)
C114 0.056(2) 0.067(3) 0.062(3) 0.022(2) 0.016(2) 0.016(2)
C115 0.058(3) 0.093(4) 0.078(3) 0.018(3) 0.016(3) 0.017(3)
C116 0.070(4) 0.101(5) 0.152(7) 0.043(5) 0.044(4) 0.048(3)
C117 0.053(2) 0.055(2) 0.060(2) 0.0210(19) 0.0163(18) 0.0155(18)
C118 0.055(2) 0.052(2) 0.059(2) 0.0174(19) 0.0117(18) 0.0154(18)
C119 0.056(2) 0.055(2) 0.059(2) 0.0238(19) 0.0098(18) 0.0084(18)
C120 0.067(3) 0.076(3) 0.062(3) 0.032(2) 0.022(2) 0.019(2)
C121 0.077(3) 0.071(3) 0.072(3) 0.029(2) 0.030(2) 0.028(2)
C122 0.069(3) 0.065(3) 0.070(3) 0.034(2) 0.026(2) 0.028(2)
C123 0.083(3) 0.072(3) 0.081(3) 0.043(3) 0.018(3) 0.017(3)
C124 0.119(5) 0.099(5) 0.102(5) 0.052(4) 0.067(4) 0.057(4)
B2 0.050(2) 0.051(2) 0.060(3) 0.022(2) 0.015(2) 0.0150(19)
F25 0.197(5) 0.142(4) 0.126(4) 0.097(3) 0.075(4) 0.077(4)
F26 0.241(7) 0.063(2) 0.128(4) 0.041(2) -0.007(4) -0.002(3)
F27 0.115(3) 0.180(5) 0.302(8) 0.189(6) 0.080(4) 0.080(4)
F28 0.273(8) 0.108(4) 0.209(6) 0.071(4) 0.164(6) 0.111(5)
F29 0.268(8) 0.186(6) 0.126(4) 0.066(4) 0.119(5) 0.143(6)
F30 0.100(4) 0.199(7) 0.360(13) -0.078(7) 0.018(5) 0.089(4)
F34 0.083(3) 0.242(8) 0.178(6) 0.011(5) 0.047(3) -0.043(4)
F35 0.157(5) 0.277(9) 0.473(15) 0.263(11) 0.217(8) 0.164(6)
F36 0.081(3) 0.314(9) 0.138(4) 0.121(5) 0.052(3) 0.022(4)
F40 0.194(6) 0.074(3) 0.165(5) 0.040(3) -0.040(4) -0.035(3)
F41 0.113(4) 0.115(4) 0.259(9) -0.011(4) -0.072(5) 0.014(3)
F42 0.230(8) 0.147(5) 0.105(4) -0.030(3) 0.044(4) -0.052(5)
F43 0.089(3) 0.221(7) 0.204(7) 0.117(6) -0.055(4) -0.031(4)
F44 0.119(4) 0.264(8) 0.106(3) 0.017(4) 0.036(3) -0.085(4)
F45 0.077(3) 0.108(4) 0.389(13) 0.019(6) 0.057(5) -0.006(3)
P2 0.0621(6) 0.0594(6) 0.0585(6) 0.0171(5) 0.0083(5) 0.0115(5)
Ru2 0.0679(2) 0.0633(2) 0.0567(2) 0.01772(16) 0.01581(16) 0.01668(17)
C125 0.171(14) 0.198(15) 0.26(2) 0.113(16) 0.116(15) 0.106(11)
C126 0.171(13) 0.29(2) 0.260(19) 0.190(19) 0.098(14) 0.124(15)
C127 0.121(10) 0.30(2) 0.228(19) 0.074(17) 0.011(11) -0.021(12)

loop_
_atom_type_symbol
_atom_type_description
_atom_type_scat_dispersion_real
_atom_type_scat_dispersion_imag
_atom_type_scat_source
C C 0.0181 0.0091 'International Tables Vol C Tables 4.2.6.8 and 6.1.1.4'
H H 0.0000 0.0000 'International Tables Vol C Tables 4.2.6.8 and 6.1.1.4'
B B 0.0090 0.0039 'International Tables Vol C Tables 4.2.6.8 and 6.1.1.4'
F F 0.0727 0.0534 'International Tables Vol C Tables 4.2.6.8 and 6.1.1.4'
P P 0.2955 0.4335 'International Tables Vol C Tables 4.2.6.8 and 6.1.1.4'
Ru Ru 0.0552 3.2960 'International Tables Vol C Tables 4.2.6.8 and 6.1.1.4'

loop_
_geom_angle_atom_site_label_1
_geom_angle_atom_site_label_2
_geom_angle_atom_site_label_3
_geom_angle
_geom_angle_site_symmetry_1
_geom_angle_site_symmetry_3
C2 C1 Ru1 72.4(3) . .
C2 C1 H1A 120.0 . .
Ru1 C1 H1A 100.2 . .
C2 C1 H1B 120.0 . .
Ru1 C1 H1B 97.3 . .
H1A C1 H1B 120.0 . .
C1 C2 C3 125.5(6) . .
C1 C2 Ru1 72.5(3) . .
C3 C2 Ru1 101.4(4) . .
C1 C2 H2 117.3 . .
C3 C2 H2 117.3 . .
Ru1 C2 H2 96.4 . .
C4 C3 C7 116.3(7) . .
C4 C3 C2 97.7(5) . .
C7 C3 C2 114.6(7) . .
C4 C3 C8 108.5(7) . .
C7 C3 C8 109.1(7) . .
C2 C3 C8 110.2(6) . .
C5 C4 C3 131.3(6) . .
C5 C4 Ru1 73.0(3) . .
C3 C4 Ru1 99.8(4) . .
C5 C4 H4 114.3 . .
C3 C4 H4 114.3 . .
Ru1 C4 H4 98.6 . .
C4 C5 C6 129.4(6) . .
C4 C5 Ru1 72.5(3) . .
C6 C5 Ru1 100.9(3) . .
C4 C5 H5 115.3 . .
C6 C5 H5 115.3 . .
Ru1 C5 H5 97.5 . .
C5 C6 P1 93.5(4) . .
C5 C6 H6A 113.0 . .
P1 C6 H6A 113.0 . .
C5 C6 H6B 113.0 . .
P1 C6 H6B 113.0 . .
H6A C6 H6B 110.4 . .
C3 C7 H7A 109.5 . .
C3 C7 H7B 109.5 . .
H7A C7 H7B 109.5 . .
C3 C7 H7C 109.5 . .
H7A C7 H7C 109.5 . .
H7B C7 H7C 109.5 . .
C3 C8 H8A 109.5 . .
C3 C8 H8B 109.5 . .
H8A C8 H8B 109.5 . .
C3 C8 H8C 109.5 . .
H8A C8 H8C 109.5 . .
H8B C8 H8C 109.5 . .
C14 C9 C10 118.3(5) . .
C14 C9 P1 119.9(4) . .
C10 C9 P1 121.8(4) . .
C11 C10 C9 121.2(6) . .
C11 C10 H10 119.4 . .
C9 C10 H10 119.4 . .
C10 C11 C12 119.9(6) . .
C10 C11 H11 120.0 . .
C12 C11 H11 120.0 . .
C13 C12 C11 119.9(6) . .
C13 C12 H12 120.0 . .
C11 C12 H12 120.0 . .
C12 C13 C14 120.1(6) . .
C12 C13 H13 119.9 . .
C14 C13 H13 119.9 . .
C9 C14 C13 120.5(6) . .
C9 C14 H14 119.8 . .
C13 C14 H14 119.8 . .
C16 C15 C20 119.0(6) . .
C16 C15 P1 120.3(5) . .
C20 C15 P1 120.4(5) . .
C15 C16 C17 119.1(8) . .
C15 C16 H16 120.4 . .
C17 C16 H16 120.4 . .
C18 C17 C16 120.3(8) . .
C18 C17 H17 119.9 . .
C16 C17 H17 119.9 . .
C17 C18 C19 120.2(8) . .
C17 C18 H18 119.9 . .
C19 C18 H18 119.9 . .
C18 C19 C20 120.9(8) . .
C18 C19 H19 119.5 . .
C20 C19 H19 119.5 . .
C19 C20 C15 120.4(7) . .
C19 C20 H20 119.8 . .
C15 C20 H20 119.8 . .
C25 C21 C22 107.2(6) . .
C25 C21 C26 125.2(9) . .
C22 C21 C26 126.4(9) . .
C25 C21 Ru1 72.7(4) . .
C22 C21 Ru1 71.7(4) . .
C26 C21 Ru1 130.5(5) . .
C23 C22 C21 108.1(6) . .
C23 C22 C27 125.5(10) . .
C21 C22 C27 125.8(10) . .
C23 C22 Ru1 71.2(4) . .
C21 C22 Ru1 71.1(4) . .
C27 C22 Ru1 129.5(5) . .
C22 C23 C24 108.1(6) . .
C22 C23 C28 124.7(11) . .
C24 C23 C28 126.7(11) . .
C22 C23 Ru1 72.3(4) . .
C24 C23 Ru1 73.5(4) . .
C28 C23 Ru1 126.8(5) . .
C23 C24 C25 109.2(7) . .
C23 C24 C29 127.1(10) . .
C25 C24 C29 122.9(10) . .
C23 C24 Ru1 70.3(4) . .
C25 C24 Ru1 71.8(4) . .
C29 C24 Ru1 131.5(7) . .
C24 C25 C21 107.3(7) . .
C24 C25 C30 126.8(9) . .
C21 C25 C30 125.5(9) . .
C24 C25 Ru1 72.1(4) . .
C21 C25 Ru1 70.4(4) . .
C30 C25 Ru1 128.4(6) . .
C21 C26 H26A 109.5 . .
C21 C26 H26B 109.5 . .
H26A C26 H26B 109.5 . .
C21 C26 H26C 109.5 . .
H26A C26 H26C 109.5 . .
H26B C26 H26C 109.5 . .
C22 C27 H27A 109.5 . .
C22 C27 H27B 109.5 . .
H27A C27 H27B 109.5 . .
C22 C27 H27C 109.5 . .
H27A C27 H27C 109.5 . .
H27B C27 H27C 109.5 . .
C23 C28 H28A 109.5 . .
C23 C28 H28B 109.5 . .
H28A C28 H28B 109.5 . .
C23 C28 H28C 109.5 . .
H28A C28 H28C 109.5 . .
H28B C28 H28C 109.5 . .
C24 C29 H29A 109.5 . .
C24 C29 H29B 109.5 . .
H29A C29 H29B 109.5 . .
C24 C29 H29C 109.5 . .
H29A C29 H29C 109.5 . .
H29B C29 H29C 109.5 . .
C25 C30 H30A 109.5 . .
C25 C30 H30B 109.5 . .
H30A C30 H30B 109.5 . .
C25 C30 H30C 109.5 . .
H30A C30 H30C 109.5 . .
H30B C30 H30C 109.5 . .
C36 C31 C32 115.2(4) . .
C36 C31 B1 122.7(4) . .
C32 C31 B1 121.8(4) . .
C33 C32 C31 122.1(5) . .
C33 C32 H32 118.9 . .
C31 C32 H32 118.9 . .
C34 C33 C32 121.0(5) . .
C34 C33 C38 120.2(6) . .
C32 C33 C38 118.9(6) . .
C35 C34 C33 118.6(5) . .
C35 C34 H34 120.7 . .
C33 C34 H34 120.7 . .
C34 C35 C36 120.2(5) . .
C34 C35 C37 121.3(5) . .
C36 C35 C37 118.5(5) . .
C31 C36 C35 122.8(5) . .
C31 C36 H36 118.6 . .
C35 C36 H36 118.6 . .
F23 C37 F24A 125.0(14) . .
F23 C37 F22A 45.9(8) . .
F24A C37 F22A 119.6(12) . .
F23 C37 F24 115.8(11) . .
F24A C37 F24 28.2(9) . .
F22A C37 F24 136.2(9) . .
F23 C37 F22 101.3(10) . .
F24A C37 F22 66.0(10) . .
F22A C37 F22 62.0(7) . .
F24 C37 F22 93.5(8) . .
F23 C37 F23A 44.8(9) . .
F24A C37 F23A 107.5(12) . .
F22A C37 F23A 90.7(8) . .
F24 C37 F23A 83.5(7) . .
F22 C37 F23A 136.4(7) . .
F23 C37 C35 119.4(10) . .
F24A C37 C35 115.0(10) . .
F22A C37 C35 109.6(8) . .
F24 C37 C35 112.8(6) . .
F22 C37 C35 109.5(8) . .
F23A C37 C35 111.6(6) . .
F20A C38 F21A 109.2(11) . .
F20A C38 F19 54.6(8) . .
F21A C38 F19 124.9(9) . .
F20A C38 F21 125.2(11) . .
F21A C38 F21 33.1(6) . .
F19 C38 F21 107.3(9) . .
F20A C38 F19A 101.2(12) . .
F21A C38 F19A 97.9(10) . .
F19 C38 F19A 49.4(8) . .
F21 C38 F19A 67.0(9) . .
F20A C38 F20 47.0(8) . .
F21A C38 F20 77.5(9) . .
F19 C38 F20 101.1(9) . .
F21 C38 F20 108.9(10) . .
F19A C38 F20 140.5(11) . .
F20A C38 C33 120.1(9) . .
F21A C38 C33 117.3(9) . .
F19 C38 C33 114.8(7) . .
F21 C38 C33 114.2(9) . .
F19A C38 C33 107.3(10) . .
F20 C38 C33 109.6(9) . .
C40 C39 C44 115.4(4) . .
C40 C39 B1 121.1(4) . .
C44 C39 B1 123.0(4) . .
C39 C40 C41 123.2(5) . .
C39 C40 H40 118.4 . .
C41 C40 H40 118.4 . .
C42 C41 C40 119.9(5) . .
C42 C41 C46 119.4(5) . .
C40 C41 C46 120.8(5) . .
C43 C42 C41 118.0(5) . .
C43 C42 H42 121.0 . .
C41 C42 H42 121.0 . .
C42 C43 C44 121.5(4) . .
C42 C43 C45 119.6(5) . .
C44 C43 C45 118.9(5) . .
C43 C44 C39 122.1(4) . .
C43 C44 H44 118.9 . .
C39 C44 H44 118.9 . .
F6 C45 F4 108.6(7) . .
F6 C45 F5 105.2(6) . .
F4 C45 F5 104.1(5) . .
F6 C45 C43 112.7(5) . .
F4 C45 C43 112.1(5) . .
F5 C45 C43 113.6(5) . .
F2A C46 F3 126.8(9) . .
F2A C46 F1 56.6(7) . .
F3 C46 F1 99.9(9) . .
F2A C46 F3A 115.4(9) . .
F3 C46 F3A 40.9(6) . .
F1 C46 F3A 130.1(8) . .
F2A C46 F2 45.1(7) . .
F3 C46 F2 114.3(9) . .
F1 C46 F2 100.6(8) . .
F3A C46 F2 80.3(7) . .
F2A C46 F1A 98.9(9) . .
F3 C46 F1A 57.5(8) . .
F1 C46 F1A 46.6(6) . .
F3A C46 F1A 97.0(8) . .
F2 C46 F1A 132.9(8) . .
F2A C46 C41 116.8(8) . .
F3 C46 C41 116.3(8) . .
F1 C46 C41 111.7(7) . .
F3A C46 C41 113.8(6) . .
F2 C46 C41 112.1(7) . .
F1A C46 C41 111.7(7) . .
C52 C47 C48 115.1(4) . .
C52 C47 B1 122.2(4) . .
C48 C47 B1 122.6(4) . .
C49 C48 C47 122.2(5) . .
C49 C48 H48 118.9 . .
C47 C48 H48 118.9 . .
C50 C49 C48 121.1(6) . .
C50 C49 C53 120.1(6) . .
C48 C49 C53 118.8(6) . .
C49 C50 C51 118.6(5) . .
C49 C50 H50 120.7 . .
C51 C50 H50 120.7 . .
C50 C51 C52 120.4(6) . .
C50 C51 C54 120.6(6) . .
C52 C51 C54 119.0(6) . .
C51 C52 C47 122.6(5) . .
C51 C52 H52 118.7 . .
C47 C52 H52 118.7 . .
F8 C53 F9 103.5(11) . .
F8 C53 F7 109.3(11) . .
F9 C53 F7 97.6(10) . .
F8 C53 C49 116.7(8) . .
F9 C53 C49 113.7(7) . .
F7 C53 C49 113.9(8) . .
F12A C54 F10A 112.4(13) . .
F12A C54 F10 68.2(10) . .
F10A C54 F10 56.3(9) . .
F12A C54 F11 129.5(11) . .
F10A C54 F11 48.6(7) . .
F10 C54 F11 103.6(10) . .
F12A C54 F12 35.3(8) . .
F10A C54 F12 133.2(10) . .
F10 C54 F12 103.0(9) . .
F11 C54 F12 116.4(8) . .
F12A C54 F11A 101.8(10) . .
F10A C54 F11A 93.9(10) . .
F10 C54 F11A 136.0(10) . .
F11 C54 F11A 48.5(7) . .
F12 C54 F11A 72.8(8) . .
F12A C54 C51 118.8(10) . .
F10A C54 C51 116.3(8) . .
F10 C54 C51 112.8(7) . .
F11 C54 C51 110.4(8) . .
F12 C54 C51 110.4(8) . .
F11A C54 C51 109.4(9) . .
C60 C55 C56 116.2(5) . .
C60 C55 B1 122.7(4) . .
C56 C55 B1 120.8(4) . .
C55 C56 C57 122.1(5) . .
C55 C56 H56 119.0 . .
C57 C56 H56 119.0 . .
C58 C57 C56 119.5(6) . .
C58 C57 C61 123.4(6) . .
C56 C57 C61 117.1(6) . .
C59 C58 C57 119.5(5) . .
C59 C58 H58 120.2 . .
C57 C58 H58 120.2 . .
C58 C59 C60 121.0(6) . .
C58 C59 C62 122.0(8) . .
C60 C59 C62 117.1(8) . .
C59 C60 C55 121.6(6) . .
C59 C60 H60 119.2 . .
C55 C60 H60 119.2 . .
F14A C61 F13 133.2(14) . .
F14A C61 F15 60.7(10) . .
F13 C61 F15 113.7(8) . .
F14A C61 F15A 95.9(11) . .
F13 C61 F15A 93.9(8) . .
F15 C61 F15A 35.5(6) . .
F14A C61 F14 47.2(9) . .
F13 C61 F14 93.8(10) . .
F15 C61 F14 98.1(9) . .
F15A C61 F14 130.6(9) . .
F14A C61 C57 105.8(10) . .
F13 C61 C57 115.1(7) . .
F15 C61 C57 117.8(10) . .
F15A C61 C57 105.9(10) . .
F14 C61 C57 114.5(6) . .
F18 C62 F16 105.8(11) . .
F18 C62 F17 110.1(17) . .
F16 C62 F17 95.9(11) . .
F18 C62 C59 117.5(9) . .
F16 C62 C59 112.3(13) . .
F17 C62 C59 112.9(7) . .
C31 B1 C39 112.9(4) . .
C31 B1 C55 111.8(4) . .
C39 B1 C55 103.0(4) . .
C31 B1 C47 104.8(4) . .
C39 B1 C47 113.4(4) . .
C55 B1 C47 111.1(4) . .
C9 P1 C15 100.6(2) . .
C9 P1 C6 104.0(3) . .
C15 P1 C6 111.3(3) . .
C9 P1 Ru1 121.94(17) . .
C15 P1 Ru1 124.7(2) . .
C6 P1 Ru1 92.2(2) . .
C23 Ru1 C21 61.6(3) . .
C23 Ru1 C22 36.4(3) . .
C21 Ru1 C22 37.2(3) . .
C23 Ru1 C25 61.1(3) . .
C21 Ru1 C25 36.9(3) . .
C22 Ru1 C25 61.2(3) . .
C23 Ru1 C24 36.2(3) . .
C21 Ru1 C24 60.7(3) . .
C22 Ru1 C24 60.2(3) . .
C25 Ru1 C24 36.1(3) . .
C23 Ru1 C2 96.9(3) . .
C21 Ru1 C2 150.5(3) . .
C22 Ru1 C2 131.6(3) . .
C25 Ru1 C2 116.3(3) . .
C24 Ru1 C2 89.9(3) . .
C23 Ru1 C1 95.6(3) . .
C21 Ru1 C1 153.7(3) . .
C22 Ru1 C1 116.6(3) . .
C25 Ru1 C1 144.4(3) . .
C24 Ru1 C1 109.4(3) . .
C2 Ru1 C1 35.1(2) . .
C23 Ru1 C4 138.2(3) . .
C21 Ru1 C4 120.7(3) . .
C22 Ru1 C4 156.3(3) . .
C25 Ru1 C4 95.6(3) . .
C24 Ru1 C4 104.6(3) . .
C2 Ru1 C4 60.8(2) . .
C1 Ru1 C4 84.8(2) . .
C23 Ru1 C5 165.8(3) . .
C21 Ru1 C5 109.5(2) . .
C22 Ru1 C5 141.6(3) . .
C25 Ru1 C5 105.0(3) . .
C24 Ru1 C5 130.6(3) . .
C2 Ru1 C5 86.8(2) . .
C1 Ru1 C5 95.3(2) . .
C4 Ru1 C5 34.5(2) . .
C23 Ru1 P1 126.7(3) . .
C21 Ru1 P1 101.18(19) . .
C22 Ru1 P1 98.3(2) . .
C25 Ru1 P1 133.7(2) . .
C24 Ru1 P1 158.4(2) . .
C2 Ru1 P1 108.10(18) . .
C1 Ru1 P1 81.43(19) . .
C4 Ru1 P1 94.80(18) . .
C5 Ru1 P1 64.13(15) . .
C64 C63 Ru2 71.8(4) . .
C64 C63 H63A 120.0 . .
Ru2 C63 H63A 101.8 . .
C64 C63 H63B 120.0 . .
Ru2 C63 H63B 96.2 . .
H63A C63 H63B 120.0 . .
C63 C64 C65 123.5(7) . .
C63 C64 Ru2 72.6(4) . .
C65 C64 Ru2 102.2(4) . .
C63 C64 H64 118.3 . .
C65 C64 H64 118.3 . .
Ru2 C64 H64 95.3 . .
C64 C65 C66 97.2(5) . .
C64 C65 C70 109.9(7) . .
C66 C65 C70 109.2(6) . .
C64 C65 C69 115.0(7) . .
C66 C65 C69 116.6(6) . .
C70 C65 C69 108.4(7) . .
C67 C66 C65 131.7(6) . .
C67 C66 Ru2 73.3(3) . .
C65 C66 Ru2 99.6(4) . .
C67 C66 H66 114.1 . .
C65 C66 H66 114.1 . .
Ru2 C66 H66 98.6 . .
C66 C67 C68 129.1(5) . .
C66 C67 Ru2 72.2(3) . .
C68 C67 Ru2 101.0(3) . .
C66 C67 H67 115.5 . .
C68 C67 H67 115.5 . .
Ru2 C67 H67 97.6 . .
C67 C68 P2 95.5(3) . .
C67 C68 H68A 112.6 . .
P2 C68 H68A 112.6 . .
C67 C68 H68B 112.6 . .
P2 C68 H68B 112.6 . .
H68A C68 H68B 110.1 . .
C65 C69 H69A 109.5 . .
C65 C69 H69B 109.5 . .
H69A C69 H69B 109.5 . .
C65 C69 H69C 109.5 . .
H69A C69 H69C 109.5 . .
H69B C69 H69C 109.5 . .
C65 C70 H70A 109.5 . .
C65 C70 H70B 109.5 . .
H70A C70 H70B 109.5 . .
C65 C70 H70C 109.5 . .
H70A C70 H70C 109.5 . .
H70B C70 H70C 109.5 . .
C72 C71 C76 119.5(6) . .
C72 C71 P2 120.8(5) . .
C76 C71 P2 119.8(5) . .
C71 C72 C73 119.0(9) . .
C71 C72 H72 120.5 . .
C73 C72 H72 120.5 . .
C74 C73 C72 122.5(10) . .
C74 C73 H73 118.7 . .
C72 C73 H73 118.7 . .
C73 C74 C75 119.1(8) . .
C73 C74 H74 120.4 . .
C75 C74 H74 120.4 . .
C76 C75 C74 121.0(9) . .
C76 C75 H75 119.5 . .
C74 C75 H75 119.5 . .
C75 C76 C71 118.8(9) . .
C75 C76 H76 120.6 . .
C71 C76 H76 120.6 . .
C78 C77 C82 118.0(6) . .
C78 C77 P2 120.6(5) . .
C82 C77 P2 121.4(5) . .
C77 C78 C79 120.6(7) . .
C77 C78 H78 119.7 . .
C79 C78 H78 119.7 . .
C80 C79 C78 119.4(8) . .
C80 C79 H79 120.3 . .
C78 C79 H79 120.3 . .
C79 C80 C81 119.8(7) . .
C79 C80 H80 120.1 . .
C81 C80 H80 120.1 . .
C82 C81 C80 120.1(8) . .
C82 C81 H81 119.9 . .
C80 C81 H81 119.9 . .
C81 C82 C77 122.0(7) . .
C81 C82 H82 119.0 . .
C77 C82 H82 119.0 . .
C87 C83 C84 106.9(7) . .
C87 C83 C88 128.2(10) . .
C84 C83 C88 124.3(10) . .
C87 C83 Ru2 72.6(4) . .
C84 C83 Ru2 71.0(3) . .
C88 C83 Ru2 128.4(7) . .
C83 C84 C85 107.2(6) . .
C83 C84 C89 126.2(8) . .
C85 C84 C89 126.1(8) . .
C83 C84 Ru2 71.3(4) . .
C85 C84 Ru2 71.1(3) . .
C89 C84 Ru2 129.3(5) . .
C86 C85 C84 107.5(6) . .
C86 C85 C90 126.3(7) . .
C84 C85 C90 124.6(7) . .
C86 C85 Ru2 72.4(4) . .
C84 C85 Ru2 71.0(4) . .
C90 C85 Ru2 133.2(4) . .
C87 C86 C85 109.5(7) . .
C87 C86 C91 125.0(8) . .
C85 C86 C91 125.3(8) . .
C87 C86 Ru2 72.6(4) . .
C85 C86 Ru2 70.8(4) . .
C91 C86 Ru2 126.5(5) . .
C86 C87 C83 108.9(7) . .
C86 C87 C92 126.1(9) . .
C83 C87 C92 124.7(9) . .
C86 C87 Ru2 71.5(4) . .
C83 C87 Ru2 70.2(4) . .
C92 C87 Ru2 129.1(7) . .
C83 C88 H88A 109.5 . .
C83 C88 H88B 109.5 . .
H88A C88 H88B 109.5 . .
C83 C88 H88C 109.5 . .
H88A C88 H88C 109.5 . .
H88B C88 H88C 109.5 . .
C84 C89 H89A 109.5 . .
C84 C89 H89B 109.5 . .
H89A C89 H89B 109.5 . .
C84 C89 H89C 109.5 . .
H89A C89 H89C 109.5 . .
H89B C89 H89C 109.5 . .
C85 C90 H90A 109.5 . .
C85 C90 H90B 109.5 . .
H90A C90 H90B 109.5 . .
C85 C90 H90C 109.5 . .
H90A C90 H90C 109.5 . .
H90B C90 H90C 109.5 . .
C86 C91 H91A 109.5 . .
C86 C91 H91B 109.5 . .
H91A C91 H91B 109.5 . .
C86 C91 H91C 109.5 . .
H91A C91 H91C 109.5 . .
H91B C91 H91C 109.5 . .
C87 C92 H92A 109.5 . .
C87 C92 H92B 109.5 . .
H92A C92 H92B 109.5 . .
C87 C92 H92C 109.5 . .
H92A C92 H92C 109.5 . .
H92B C92 H92C 109.5 . .
C98 C93 C94 116.0(4) . .
C98 C93 B2 121.4(4) . .
C94 C93 B2 122.4(4) . .
C95 C94 C93 122.0(5) . .
C95 C94 H94 119.0 . .
C93 C94 H94 119.0 . .
C94 C95 C96 120.8(5) . .
C94 C95 C100 118.8(5) . .
C96 C95 C100 120.4(5) . .
C97 C96 C95 118.0(5) . .
C97 C96 H96 121.0 . .
C95 C96 H96 121.0 . .
C96 C97 C98 120.9(5) . .
C96 C97 C99 120.5(5) . .
C98 C97 C99 118.6(5) . .
C93 C98 C97 122.3(5) . .
C93 C98 H98 118.8 . .
C97 C98 H98 118.8 . .
F42 C99 F41 104.6(8) . .
F42 C99 F40 105.1(7) . .
F41 C99 F40 104.9(7) . .
F42 C99 C97 114.3(6) . .
F41 C99 C97 112.4(6) . .
F40 C99 C97 114.6(6) . .
F38A C100 F37 129.7(8) . .
F38A C100 F38 69.9(7) . .
F37 C100 F38 105.4(8) . .
F38A C100 F37A 109.2(9) . .
F37 C100 F37A 60.7(8) . .
F38 C100 F37A 46.9(6) . .
F38A C100 F39 41.9(5) . .
F37 C100 F39 106.3(8) . .
F38 C100 F39 109.8(7) . .
F37A C100 F39 133.7(8) . .
F38A C100 F39A 111.4(8) . .
F37 C100 F39A 33.8(6) . .
F38 C100 F39A 130.8(9) . .
F37A C100 F39A 92.7(9) . .
F39 C100 F39A 76.0(8) . .
F38A C100 C95 115.4(7) . .
F37 C100 C95 112.7(6) . .
F38 C100 C95 111.2(7) . .
F37A C100 C95 114.7(7) . .
F39 C100 C95 111.2(6) . .
F39A C100 C95 111.3(7) . .
C102 C101 C106 114.8(4) . .
C102 C101 B2 122.6(4) . .
C106 C101 B2 122.6(4) . .
C103 C102 C101 123.5(4) . .
C103 C102 H102 118.2 . .
C101 C102 H102 118.2 . .
C102 C103 C104 120.0(5) . .
C102 C103 C107 120.5(5) . .
C104 C103 C107 119.5(5) . .
C105 C104 C103 118.0(5) . .
C105 C104 H104 121.0 . .
C103 C104 H104 121.0 . .
C104 C105 C106 121.3(4) . .
C104 C105 C108 119.5(5) . .
C106 C105 C108 119.2(5) . .
C105 C106 C101 122.3(4) . .
C105 C106 H106 118.8 . .
C101 C106 H106 118.8 . .
F31A C107 F32A 109.3(8) . .
F31A C107 F33 129.5(8) . .
F32A C107 F33 37.5(5) . .
F31A C107 F31 54.9(7) . .
F32A C107 F31 129.1(8) . .
F33 C107 F31 110.1(8) . .
F31A C107 F33A 95.6(8) . .
F32A C107 F33A 108.0(8) . .
F33 C107 F33A 74.5(8) . .
F31 C107 F33A 42.7(5) . .
F31A C107 F32 42.8(6) . .
F32A C107 F32 75.9(7) . .
F33 C107 F32 110.7(8) . .
F31 C107 F32 96.7(7) . .
F33A C107 F32 132.1(8) . .
F31A C107 C103 115.2(7) . .
F32A C107 C103 115.5(6) . .
F33 C107 C103 114.5(7) . .
F31 C107 C103 114.5(6) . .
F33A C107 C103 111.3(6) . .
F32 C107 C103 109.0(6) . .
F35 C108 F36 107.8(8) . .
F35 C108 F34 103.0(8) . .
F36 C108 F34 101.8(7) . .
F35 C108 C105 114.0(6) . .
F36 C108 C105 115.5(5) . .
F34 C108 C105 113.4(6) . .
C110 C109 C114 115.3(4) . .
C110 C109 B2 122.1(4) . .
C114 C109 B2 122.6(4) . .
C109 C110 C111 122.3(5) . .
C109 C110 H110 118.9 . .
C111 C110 H110 118.9 . .
C112 C111 C110 120.3(5) . .
C112 C111 C116 120.4(5) . .
C110 C111 C116 119.3(5) . .
C113 C112 C111 119.0(5) . .
C113 C112 H112 120.5 . .
C111 C112 H112 120.5 . .
C112 C113 C114 120.3(5) . .
C112 C113 C115 119.8(5) . .
C114 C113 C115 119.9(5) . .
C113 C114 C109 122.8(5) . .
C113 C114 H114 118.6 . .
C109 C114 H114 118.6 . .
F44 C115 F45 103.0(8) . .
F44 C115 F43 104.8(7) . .
F45 C115 F43 101.8(7) . .
F44 C115 C113 114.4(5) . .
F45 C115 C113 115.7(5) . .
F43 C115 C113 115.5(6) . .
F48A C116 F47 71.9(9) . .
F48A C116 F46 123.4(10) . .
F47 C116 F46 105.5(9) . .
F48A C116 F46A 105.6(9) . .
F47 C116 F46A 126.7(8) . .
F46 C116 F46A 30.3(6) . .
F48A C116 F47A 102.0(10) . .
F47 C116 F47A 32.6(6) . .
F46 C116 F47A 78.7(9) . .
F46A C116 F47A 106.8(8) . .
F48A C116 F48 30.0(6) . .
F47 C116 F48 101.8(9) . .
F46 C116 F48 113.0(9) . .
F46A C116 F48 85.9(8) . .
F47A C116 F48 130.3(9) . .
F48A C116 C111 119.4(7) . .
F47 C116 C111 113.2(8) . .
F46 C116 C111 113.2(8) . .
F46A C116 C111 113.2(7) . .
F47A C116 C111 108.6(8) . .
F48 C116 C111 109.6(7) . .
C122 C117 C118 115.6(4) . .
C122 C117 B2 122.7(4) . .
C118 C117 B2 120.9(4) . .
C119 C118 C117 122.1(4) . .
C119 C118 H118 119.0 . .
C117 C118 H118 119.0 . .
C120 C119 C118 120.6(4) . .
C120 C119 C123 120.6(4) . .
C118 C119 C123 118.8(4) . .
C119 C120 C121 118.3(4) . .
C119 C120 H120 120.8 . .
C121 C120 H120 120.8 . .
C122 C121 C120 120.7(5) . .
C122 C121 C124 119.0(5) . .
C120 C121 C124 120.2(5) . .
C121 C122 C117 122.7(4) . .
C121 C122 H122 118.7 . .
C117 C122 H122 118.7 . .
F27 C123 F26 106.0(7) . .
F27 C123 F25 107.5(6) . .
F26 C123 F25 105.1(6) . .
F27 C123 C119 111.9(5) . .
F26 C123 C119 112.1(5) . .
F25 C123 C119 113.6(5) . .
F30 C124 F28 107.7(8) . .
F30 C124 F29 108.0(8) . .
F28 C124 F29 99.9(7) . .
F30 C124 C121 114.4(7) . .
F28 C124 C121 113.5(5) . .
F29 C124 C121 112.3(6) . .
C93 B2 C101 110.1(4) . .
C93 B2 C117 110.6(4) . .
C101 B2 C117 106.7(3) . .
C93 B2 C109 108.7(3) . .
C101 B2 C109 110.4(4) . .
C117 B2 C109 110.3(4) . .
C68 P2 C71 110.8(3) . .
C68 P2 C77 105.1(3) . .
C71 P2 C77 102.8(3) . .
C68 P2 Ru2 92.24(19) . .
C71 P2 Ru2 124.1(2) . .
C77 P2 Ru2 119.65(18) . .
C84 Ru2 C85 37.9(3) . .
C84 Ru2 C83 37.7(3) . .
C85 Ru2 C83 62.8(3) . .
C84 Ru2 C86 62.0(3) . .
C85 Ru2 C86 36.8(3) . .
C83 Ru2 C86 61.7(3) . .
C84 Ru2 C64 134.3(3) . .
C85 Ru2 C64 150.0(3) . .
C83 Ru2 C64 98.0(3) . .
C86 Ru2 C64 114.8(3) . .
C84 Ru2 C87 62.0(3) . .
C85 Ru2 C87 61.2(3) . .
C83 Ru2 C87 37.3(3) . .
C86 Ru2 C87 35.8(3) . .
C64 Ru2 C87 89.4(3) . .
C84 Ru2 C63 117.8(3) . .
C85 Ru2 C63 155.5(3) . .
C83 Ru2 C63 95.2(3) . .
C86 Ru2 C63 143.2(3) . .
C64 Ru2 C63 35.6(3) . .
C87 Ru2 C63 108.6(3) . .
C84 Ru2 C66 155.9(2) . .
C85 Ru2 C66 118.8(2) . .
C83 Ru2 C66 139.2(3) . .
C86 Ru2 C66 95.0(2) . .
C64 Ru2 C66 59.8(2) . .
C87 Ru2 C66 104.3(3) . .
C63 Ru2 C66 84.7(2) . .
C84 Ru2 C67 138.6(2) . .
C85 Ru2 C67 106.4(2) . .
C83 Ru2 C67 164.9(3) . .
C86 Ru2 C67 103.2(2) . .
C64 Ru2 C67 87.1(2) . .
C87 Ru2 C67 129.2(3) . .
C63 Ru2 C67 97.1(3) . .
C66 Ru2 C67 34.5(2) . .
C84 Ru2 P2 97.58(19) . .
C85 Ru2 P2 102.24(17) . .
C83 Ru2 P2 126.2(3) . .
C86 Ru2 P2 135.1(2) . .
C64 Ru2 P2 107.8(2) . .
C87 Ru2 P2 159.5(2) . .
C63 Ru2 P2 81.4(2) . .
C66 Ru2 P2 94.27(16) . .
C67 Ru2 P2 64.58(15) . .
C126 C125 C125 117(2) . 2_656
C126 C125 H12A 108.1 . .
C125 C125 H12A 108.1 2_656 .
C126 C125 H12B 108.1 . .
C125 C125 H12B 108.1 2_656 .
H12A C125 H12B 107.3 . .
C125 C126 C127 110.2(17) . .
C125 C126 H12C 109.6 . .
C127 C126 H12C 109.6 . .
C125 C126 H12D 109.6 . .
C127 C126 H12D 109.6 . .
H12C C126 H12D 108.1 . .
C126 C127 H12E 109.5 . .
C126 C127 H12F 109.5 . .
H12E C127 H12F 109.5 . .
C126 C127 H12G 109.5 . .
H12E C127 H12G 109.5 . .
H12F C127 H12G 109.5 . .

loop_
_geom_bond_atom_site_label_1
_geom_bond_atom_site_label_2
_geom_bond_distance
_geom_bond_site_symmetry_2
C1 C2 1.354(9) .
C1 Ru1 2.245(6) .
C1 H1A 0.9300 .
C1 H1B 0.9300 .
C2 C3 1.543(10) .
C2 Ru1 2.243(6) .
C2 H2 0.9300 .
C3 C4 1.515(9) .
C3 C7 1.522(12) .
C3 C8 1.566(11) .
C4 C5 1.365(9) .
C4 Ru1 2.302(6) .
C4 H4 0.9300 .
C5 C6 1.537(9) .
C5 Ru1 2.308(5) .
C5 H5 0.9300 .
C6 P1 1.824(6) .
C6 H6A 0.9700 .
C6 H6B 0.9700 .
C7 H7A 0.9600 .
C7 H7B 0.9600 .
C7 H7C 0.9600 .
C8 H8A 0.9600 .
C8 H8B 0.9600 .
C8 H8C 0.9600 .
C9 C14 1.372(8) .
C9 C10 1.399(8) .
C9 P1 1.819(5) .
C10 C11 1.359(9) .
C10 H10 0.9300 .
C11 C12 1.375(10) .
C11 H11 0.9300 .
C12 C13 1.373(10) .
C12 H12 0.9300 .
C13 C14 1.386(9) .
C13 H13 0.9300 .
C14 H14 0.9300 .
C15 C16 1.368(10) .
C15 C20 1.394(9) .
C15 P1 1.824(6) .
C16 C17 1.411(12) .
C16 H16 0.9300 .
C17 C18 1.351(14) .
C17 H17 0.9300 .
C18 C19 1.353(13) .
C18 H18 0.9300 .
C19 C20 1.357(10) .
C19 H19 0.9300 .
C20 H20 0.9300 .
C21 C25 1.400(10) .
C21 C22 1.404(11) .
C21 C26 1.512(11) .
C21 Ru1 2.199(6) .
C22 C23 1.374(12) .
C22 C27 1.510(11) .
C22 Ru1 2.206(6) .
C23 C24 1.375(12) .
C23 C28 1.531(11) .
C23 Ru1 2.192(7) .
C24 C25 1.381(11) .
C24 C29 1.544(12) .
C24 Ru1 2.231(7) .
C25 C30 1.511(11) .
C25 Ru1 2.228(6) .
C26 H26A 0.9600 .
C26 H26B 0.9600 .
C26 H26C 0.9600 .
C27 H27A 0.9600 .
C27 H27B 0.9600 .
C27 H27C 0.9600 .
C28 H28A 0.9600 .
C28 H28B 0.9600 .
C28 H28C 0.9600 .
C29 H29A 0.9600 .
C29 H29B 0.9600 .
C29 H29C 0.9600 .
C30 H30A 0.9600 .
C30 H30B 0.9600 .
C30 H30C 0.9600 .
C31 C36 1.387(7) .
C31 C32 1.400(7) .
C31 B1 1.637(7) .
C32 C33 1.384(8) .
C32 H32 0.9300 .
C33 C34 1.375(9) .
C33 C38 1.491(10) .
C34 C35 1.367(8) .
C34 H34 0.9300 .
C35 C36 1.396(7) .
C35 C37 1.491(10) .
C36 H36 0.9300 .
C37 F23 1.168(15) .
C37 F24A 1.224(19) .
C37 F22A 1.369(14) .
C37 F24 1.374(13) .
C37 F22 1.407(12) .
C37 F23A 1.419(12) .
C38 F20A 1.227(16) .
C38 F21A 1.271(12) .
C38 F19 1.308(13) .
C38 F21 1.328(13) .
C38 F19A 1.396(18) .
C38 F20 1.405(16) .
C39 C40 1.386(6) .
C39 C44 1.397(6) .
C39 B1 1.638(7) .
C40 C41 1.393(7) .
C40 H40 0.9300 .
C41 C42 1.390(8) .
C41 C46 1.477(8) .
C42 C43 1.374(7) .
C42 H42 0.9300 .
C43 C44 1.384(7) .
C43 C45 1.493(7) .
C44 H44 0.9300 .
C45 F6 1.286(8) .
C45 F4 1.304(8) .
C45 F5 1.333(7) .
C46 F2A 1.260(13) .
C46 F3 1.269(13) .
C46 F1 1.322(12) .
C46 F3A 1.324(11) .
C46 F2 1.337(12) .
C46 F1A 1.366(13) .
C47 C52 1.394(7) .
C47 C48 1.401(7) .
C47 B1 1.643(7) .
C48 C49 1.383(8) .
C48 H48 0.9300 .
C49 C50 1.359(10) .
C49 C53 1.493(11) .
C50 C51 1.380(10) .
C50 H50 0.9300 .
C51 C52 1.381(8) .
C51 C54 1.492(10) .
C52 H52 0.9300 .
C53 F8 1.174(11) .
C53 F9 1.259(11) .
C53 F7 1.270(11) .
C54 F12A 1.253(17) .
C54 F10A 1.329(16) .
C54 F10 1.331(13) .
C54 F11 1.344(13) .
C54 F12 1.349(13) .
C54 F11A 1.386(14) .
C55 C60 1.394(7) .
C55 C56 1.394(7) .
C55 B1 1.640(7) .
C56 C57 1.397(7) .
C56 H56 0.9300 .
C57 C58 1.380(10) .
C57 C61 1.505(12) .
C58 C59 1.358(11) .
C58 H58 0.9300 .
C59 C60 1.389(8) .
C59 C62 1.504(11) .
C60 H60 0.9300 .
C61 F14A 1.241(18) .
C61 F13 1.277(11) .
C61 F15 1.318(13) .
C61 F15A 1.388(14) .
C61 F14 1.394(14) .
C62 F18 1.128(13) .
C62 F16 1.259(15) .
C62 F17 1.273(14) .
P1 Ru1 2.3178(15) .
C63 C64 1.376(10) .
C63 Ru2 2.253(6) .
C63 H63A 0.9300 .
C63 H63B 0.9300 .
C64 C65 1.505(10) .
C64 Ru2 2.242(6) .
C64 H64 0.9300 .
C65 C66 1.513(9) .
C65 C70 1.538(10) .
C65 C69 1.539(11) .
C66 C67 1.368(9) .
C66 Ru2 2.298(5) .
C66 H66 0.9300 .
C67 C68 1.517(8) .
C67 Ru2 2.311(5) .
C67 H67 0.9300 .
C68 P2 1.812(5) .
C68 H68A 0.9700 .
C68 H68B 0.9700 .
C69 H69A 0.9600 .
C69 H69B 0.9600 .
C69 H69C 0.9600 .
C70 H70A 0.9600 .
C70 H70B 0.9600 .
C70 H70C 0.9600 .
C71 C72 1.377(10) .
C71 C76 1.388(10) .
C71 P2 1.821(6) .
C72 C73 1.396(12) .
C72 H72 0.9300 .
C73 C74 1.307(16) .
C73 H73 0.9300 .
C74 C75 1.386(16) .
C74 H74 0.9300 .
C75 C76 1.384(11) .
C75 H75 0.9300 .
C76 H76 0.9300 .
C77 C78 1.381(9) .
C77 C82 1.386(9) .
C77 P2 1.824(6) .
C78 C79 1.402(10) .
C78 H78 0.9300 .
C79 C80 1.368(13) .
C79 H79 0.9300 .
C80 C81 1.392(13) .
C80 H80 0.9300 .
C81 C82 1.345(10) .
C81 H81 0.9300 .
C82 H82 0.9300 .
C83 C87 1.425(12) .
C83 C84 1.431(11) .
C83 C88 1.493(12) .
C83 Ru2 2.215(6) .
C84 C85 1.436(10) .
C84 C89 1.508(11) .
C84 Ru2 2.211(6) .
C85 C86 1.402(10) .
C85 C90 1.500(10) .
C85 Ru2 2.212(6) .
C86 C87 1.377(11) .
C86 C91 1.522(11) .
C86 Ru2 2.232(6) .
C87 C92 1.524(12) .
C87 Ru2 2.246(6) .
C88 H88A 0.9600 .
C88 H88B 0.9600 .
C88 H88C 0.9600 .
C89 H89A 0.9600 .
C89 H89B 0.9600 .
C89 H89C 0.9600 .
C90 H90A 0.9600 .
C90 H90B 0.9600 .
C90 H90C 0.9600 .
C91 H91A 0.9600 .
C91 H91B 0.9600 .
C91 H91C 0.9600 .
C92 H92A 0.9600 .
C92 H92B 0.9600 .
C92 H92C 0.9600 .
C93 C98 1.383(7) .
C93 C94 1.398(7) .
C93 B2 1.636(6) .
C94 C95 1.385(7) .
C94 H94 0.9300 .
C95 C96 1.394(8) .
C95 C100 1.480(8) .
C96 C97 1.371(8) .
C96 H96 0.9300 .
C97 C98 1.396(7) .
C97 C99 1.485(8) .
C98 H98 0.9300 .
C99 F42 1.270(10) .
C99 F41 1.293(9) .
C99 F40 1.294(8) .
C100 F38A 1.295(11) .
C100 F37 1.299(12) .
C100 F38 1.313(12) .
C100 F37A 1.342(14) .
C100 F39 1.345(11) .
C100 F39A 1.349(13) .
C101 C102 1.387(6) .
C101 C106 1.401(6) .
C101 B2 1.645(7) .
C102 C103 1.382(7) .
C102 H102 0.9300 .
C103 C104 1.385(7) .
C103 C107 1.478(8) .
C104 C105 1.374(8) .
C104 H104 0.9300 .
C105 C106 1.379(7) .
C105 C108 1.489(7) .
C106 H106 0.9300 .
C107 F31A 1.298(12) .
C107 F32A 1.304(11) .
C107 F33 1.307(12) .
C107 F31 1.321(11) .
C107 F33A 1.343(11) .
C107 F32 1.349(12) .
C108 F35 1.251(9) .
C108 F36 1.253(8) .
C108 F34 1.319(9) .
C109 C110 1.393(7) .
C109 C114 1.398(7) .
C109 B2 1.652(6) .
C110 C111 1.401(7) .
C110 H110 0.9300 .
C111 C112 1.375(8) .
C111 C116 1.488(9) .
C112 C113 1.372(8) .
C112 H112 0.9300 .
C113 C114 1.388(7) .
C113 C115 1.470(8) .
C114 H114 0.9300 .
C115 F44 1.267(8) .
C115 F45 1.269(9) .
C115 F43 1.273(8) .
C116 F48A 1.245(13) .
C116 F47 1.284(13) .
C116 F46 1.316(13) .
C116 F46A 1.356(11) .
C116 F47A 1.389(14) .
C116 F48 1.403(13) .
C117 C122 1.392(7) .
C117 C118 1.399(6) .
C117 B2 1.648(6) .
C118 C119 1.393(6) .
C118 H118 0.9300 .
C119 C120 1.377(7) .
C119 C123 1.502(7) .
C120 C121 1.383(7) .
C120 H120 0.9300 .
C121 C122 1.380(7) .
C121 C124 1.503(8) .
C122 H122 0.9300 .
C123 F27 1.285(7) .
C123 F26 1.288(8) .
C123 F25 1.301(7) .
C124 F30 1.209(10) .
C124 F28 1.288(9) .
C124 F29 1.339(9) .
P2 Ru2 2.3173(14) .
C125 C126 1.449(19) .
C125 C125 1.49(3) 2_656
C125 H12A 0.9700 .
C125 H12B 0.9700 .
C126 C127 1.45(2) .
C126 H12C 0.9700 .
C126 H12D 0.9700 .
C127 H12E 0.9600 .
C127 H12F 0.9600 .
C127 H12G 0.9600 .

loop_
_geom_torsion_atom_site_label_1
_geom_torsion_atom_site_label_2
_geom_torsion_atom_site_label_3
_geom_torsion_atom_site_label_4
_geom_torsion
_geom_torsion_site_symmetry_1
Ru1 C1 C2 C3 91.7(6) .
C1 C2 C3 C4 -81.9(7) .
Ru1 C2 C3 C4 -5.3(6) .
C1 C2 C3 C7 41.8(9) .
Ru1 C2 C3 C7 118.3(6) .
C1 C2 C3 C8 165.2(7) .
Ru1 C2 C3 C8 -118.2(6) .
C7 C3 C4 C5 -41.3(10) .
C2 C3 C4 C5 81.0(8) .
C8 C3 C4 C5 -164.7(7) .
C7 C3 C4 Ru1 -117.2(6) .
C2 C3 C4 Ru1 5.1(5) .
C8 C3 C4 Ru1 119.4(6) .
C3 C4 C5 C6 1.7(11) .
Ru1 C4 C5 C6 89.8(6) .
C3 C4 C5 Ru1 -88.1(7) .
C4 C5 C6 P1 -102.2(6) .
Ru1 C5 C6 P1 -26.0(3) .
C14 C9 C10 C11 -0.4(9) .
P1 C9 C10 C11 -178.8(5) .
C9 C10 C11 C12 0.8(10) .
C10 C11 C12 C13 -0.2(11) .
C11 C12 C13 C14 -0.8(12) .
C10 C9 C14 C13 -0.6(10) .
P1 C9 C14 C13 177.8(6) .
C12 C13 C14 C9 1.2(12) .
C20 C15 C16 C17 -1.4(10) .
P1 C15 C16 C17 172.4(5) .
C15 C16 C17 C18 0.7(11) .
C16 C17 C18 C19 1.0(12) .
C17 C18 C19 C20 -1.9(12) .
C18 C19 C20 C15 1.1(11) .
C16 C15 C20 C19 0.5(10) .
P1 C15 C20 C19 -173.2(5) .
C25 C21 C22 C23 2.5(7) .
C26 C21 C22 C23 170.8(7) .
Ru1 C21 C22 C23 -62.0(5) .
C25 C21 C22 C27 -169.9(7) .
C26 C21 C22 C27 -1.6(11) .
Ru1 C21 C22 C27 125.6(7) .
C25 C21 C22 Ru1 64.5(5) .
C26 C21 C22 Ru1 -127.2(7) .
C21 C22 C23 C24 -3.3(8) .
C27 C22 C23 C24 169.1(7) .
Ru1 C22 C23 C24 -65.3(5) .
C21 C22 C23 C28 -175.2(7) .
C27 C22 C23 C28 -2.7(11) .
Ru1 C22 C23 C28 122.9(7) .
C21 C22 C23 Ru1 61.9(4) .
C27 C22 C23 Ru1 -125.6(7) .
C22 C23 C24 C25 2.9(8) .
C28 C23 C24 C25 174.5(8) .
Ru1 C23 C24 C25 -61.6(5) .
C22 C23 C24 C29 -167.7(8) .
C28 C23 C24 C29 3.9(14) .
Ru1 C23 C24 C29 127.8(9) .
C22 C23 C24 Ru1 64.5(5) .
C28 C23 C24 Ru1 -123.9(8) .
C23 C24 C25 C21 -1.3(8) .
C29 C24 C25 C21 169.8(8) .
Ru1 C24 C25 C21 -62.0(5) .
C23 C24 C25 C30 -174.3(8) .
C29 C24 C25 C30 -3.2(14) .
Ru1 C24 C25 C30 125.0(9) .
C23 C24 C25 Ru1 60.7(5) .
C29 C24 C25 Ru1 -128.2(9) .
C22 C21 C25 C24 -0.7(8) .
C26 C21 C25 C24 -169.1(7) .
Ru1 C21 C25 C24 63.1(5) .
C22 C21 C25 C30 172.4(8) .
C26 C21 C25 C30 4.0(12) .
Ru1 C21 C25 C30 -123.8(8) .
C22 C21 C25 Ru1 -63.8(4) .
C26 C21 C25 Ru1 127.7(7) .
C36 C31 C32 C33 1.1(8) .
B1 C31 C32 C33 175.8(5) .
C31 C32 C33 C34 0.7(9) .
C31 C32 C33 C38 178.9(7) .
C32 C33 C34 C35 -1.8(9) .
C38 C33 C34 C35 -179.9(7) .
C33 C34 C35 C36 1.1(8) .
C33 C34 C35 C37 -179.6(6) .
C32 C31 C36 C35 -1.8(7) .
B1 C31 C36 C35 -176.5(5) .
C34 C35 C36 C31 0.8(8) .
C37 C35 C36 C31 -178.5(5) .
C34 C35 C37 F23 -80.5(14) .
C36 C35 C37 F23 98.7(13) .
C34 C35 C37 F24A 107.4(13) .
C36 C35 C37 F24A -73.4(13) .
C34 C35 C37 F22A -30.8(11) .
C36 C35 C37 F22A 148.5(8) .
C34 C35 C37 F24 138.2(8) .
C36 C35 C37 F24 -42.6(10) .
C34 C35 C37 F22 35.4(9) .
C36 C35 C37 F22 -145.3(7) .
C34 C35 C37 F23A -129.8(7) .
C36 C35 C37 F23A 49.5(8) .
C34 C33 C38 F20A 154.2(11) .
C32 C33 C38 F20A -23.9(15) .
C34 C33 C38 F21A 17.5(14) .
C32 C33 C38 F21A -160.6(9) .
C34 C33 C38 F19 -143.9(8) .
C32 C33 C38 F19 38.0(12) .
C34 C33 C38 F21 -19.3(13) .
C32 C33 C38 F21 162.6(9) .
C34 C33 C38 F19A -91.3(11) .
C32 C33 C38 F19A 90.6(11) .
C34 C33 C38 F20 103.3(9) .
C32 C33 C38 F20 -74.9(10) .
C44 C39 C40 C41 -0.7(7) .
B1 C39 C40 C41 -173.2(4) .
C39 C40 C41 C42 1.2(8) .
C39 C40 C41 C46 -179.2(5) .
C40 C41 C42 C43 -0.7(8) .
C46 C41 C42 C43 179.8(5) .
C41 C42 C43 C44 -0.4(8) .
C41 C42 C43 C45 177.5(5) .
C42 C43 C44 C39 0.9(7) .
C45 C43 C44 C39 -176.9(5) .
C40 C39 C44 C43 -0.4(6) .
B1 C39 C44 C43 171.9(4) .
C42 C43 C45 F6 137.5(6) .
C44 C43 C45 F6 -44.6(8) .
C42 C43 C45 F4 -99.6(7) .
C44 C43 C45 F4 78.3(7) .
C42 C43 C45 F5 18.0(8) .
C44 C43 C45 F5 -164.1(5) .
C42 C41 C46 F2A -5.2(12) .
C40 C41 C46 F2A 175.3(9) .
C42 C41 C46 F3 171.1(9) .
C40 C41 C46 F3 -8.5(11) .
C42 C41 C46 F1 57.3(9) .
C40 C41 C46 F1 -122.2(8) .
C42 C41 C46 F3A -143.6(7) .
C40 C41 C46 F3A 36.8(10) .
C42 C41 C46 F2 -54.8(9) .
C40 C41 C46 F2 125.7(7) .
C42 C41 C46 F1A 107.7(8) .
C40 C41 C46 F1A -71.9(9) .
C52 C47 C48 C49 2.1(7) .
B1 C47 C48 C49 178.2(5) .
C47 C48 C49 C50 0.8(9) .
C47 C48 C49 C53 178.0(6) .
C48 C49 C50 C51 -3.1(9) .
C53 C49 C50 C51 179.8(6) .
C49 C50 C51 C52 2.4(9) .
C49 C50 C51 C54 -178.0(6) .
C50 C51 C52 C47 0.6(8) .
C54 C51 C52 C47 -179.0(6) .
C48 C47 C52 C51 -2.7(7) .
B1 C47 C52 C51 -178.9(5) .
C50 C49 C53 F8 108.5(13) .
C48 C49 C53 F8 -68.7(14) .
C50 C49 C53 F9 -131.1(9) .
C48 C49 C53 F9 51.7(11) .
C50 C49 C53 F7 -20.4(13) .
C48 C49 C53 F7 162.4(10) .
C50 C51 C54 F12A 56.0(15) .
C52 C51 C54 F12A -124.5(12) .
C50 C51 C54 F10A -164.9(10) .
C52 C51 C54 F10A 14.6(13) .
C50 C51 C54 F10 132.7(8) .
C52 C51 C54 F10 -47.7(9) .
C50 C51 C54 F11 -112.0(9) .
C52 C51 C54 F11 67.6(10) .
C50 C51 C54 F12 18.1(11) .
C52 C51 C54 F12 -162.3(8) .
C50 C51 C54 F11A -60.2(10) .
C52 C51 C54 F11A 119.4(9) .
C60 C55 C56 C57 -2.5(7) .
B1 C55 C56 C57 -176.3(5) .
C55 C56 C57 C58 4.4(8) .
C55 C56 C57 C61 -177.6(6) .
C56 C57 C58 C59 -3.6(9) .
C61 C57 C58 C59 178.6(6) .
C57 C58 C59 C60 1.0(10) .
C57 C58 C59 C62 -177.8(7) .
C58 C59 C60 C55 0.8(9) .
C62 C59 C60 C55 179.8(6) .
C56 C55 C60 C59 -0.1(8) .
B1 C55 C60 C59 173.6(5) .
C58 C57 C61 F14A -92.4(13) .
C56 C57 C61 F14A 89.7(12) .
C58 C57 C61 F13 110.9(9) .
C56 C57 C61 F13 -67.0(10) .
C58 C57 C61 F15 -27.5(12) .
C56 C57 C61 F15 154.6(9) .
C58 C57 C61 F15A 8.7(11) .
C56 C57 C61 F15A -169.2(8) .
C58 C57 C61 F14 -142.1(8) .
C56 C57 C61 F14 40.0(10) .
C58 C59 C62 F18 106.0(17) .
C60 C59 C62 F18 -72.9(17) .
C58 C59 C62 F16 -17.1(15) .
C60 C59 C62 F16 164.0(12) .
C58 C59 C62 F17 -124.2(14) .
C60 C59 C62 F17 56.9(15) .
C36 C31 B1 C39 -30.0(6) .
C32 C31 B1 C39 155.7(4) .
C36 C31 B1 C55 -145.5(4) .
C32 C31 B1 C55 40.1(6) .
C36 C31 B1 C47 94.0(5) .
C32 C31 B1 C47 -80.4(5) .
C40 C39 B1 C31 -38.1(6) .
C44 C39 B1 C31 150.0(4) .
C40 C39 B1 C55 82.7(5) .
C44 C39 B1 C55 -89.3(5) .
C40 C39 B1 C47 -157.1(4) .
C44 C39 B1 C47 30.9(6) .
C60 C55 B1 C31 35.3(6) .
C56 C55 B1 C31 -151.4(4) .
C60 C55 B1 C39 -86.2(5) .
C56 C55 B1 C39 87.1(5) .
C60 C55 B1 C47 152.0(4) .
C56 C55 B1 C47 -34.6(6) .
C52 C47 B1 C31 88.0(5) .
C48 C47 B1 C31 -87.8(5) .
C52 C47 B1 C39 -148.4(4) .
C48 C47 B1 C39 35.8(6) .
C52 C47 B1 C55 -33.0(6) .
C48 C47 B1 C55 151.2(4) .
C14 C9 P1 C15 -35.4(5) .
C10 C9 P1 C15 142.9(5) .
C14 C9 P1 C6 -150.7(5) .
C10 C9 P1 C6 27.6(5) .
C14 C9 P1 Ru1 107.6(5) .
C10 C9 P1 Ru1 -74.1(5) .
C16 C15 P1 C9 -62.9(5) .
C20 C15 P1 C9 110.8(5) .
C16 C15 P1 C6 46.8(6) .
C20 C15 P1 C6 -139.5(5) .
C16 C15 P1 Ru1 155.5(4) .
C20 C15 P1 Ru1 -30.8(6) .
C5 C6 P1 C9 -98.4(4) .
C5 C6 P1 C15 154.2(3) .
C5 C6 P1 Ru1 25.4(3) .
C22 C23 Ru1 C21 -37.5(4) .
C24 C23 Ru1 C21 78.3(5) .
C28 C23 Ru1 C21 -157.9(13) .
C24 C23 Ru1 C22 115.7(6) .
C28 C23 Ru1 C22 -120.5(14) .
C22 C23 Ru1 C25 -79.7(5) .
C24 C23 Ru1 C25 36.0(4) .
C28 C23 Ru1 C25 159.8(13) .
C22 C23 Ru1 C24 -115.7(6) .
C28 C23 Ru1 C24 123.8(14) .
C22 C23 Ru1 C2 164.0(4) .
C24 C23 Ru1 C2 -80.3(5) .
C28 C23 Ru1 C2 43.5(13) .
C22 C23 Ru1 C1 128.7(4) .
C24 C23 Ru1 C1 -115.6(5) .
C28 C23 Ru1 C1 8.2(13) .
C22 C23 Ru1 C4 -142.9(5) .
C24 C23 Ru1 C4 -27.2(6) .
C28 C23 Ru1 C4 96.6(12) .
C22 C23 Ru1 C5 -91.5(13) .
C24 C23 Ru1 C5 24.2(15) .
C28 C23 Ru1 C5 148.0(12) .
C22 C23 Ru1 P1 45.2(5) .
C24 C23 Ru1 P1 161.0(4) .
C28 C23 Ru1 P1 -75.2(13) .
C25 C21 Ru1 C23 -78.7(5) .
C22 C21 Ru1 C23 36.7(5) .
C26 C21 Ru1 C23 159.4(11) .
C25 C21 Ru1 C22 -115.4(6) .
C26 C21 Ru1 C22 122.7(12) .
C22 C21 Ru1 C25 115.4(6) .
C26 C21 Ru1 C25 -121.9(12) .
C25 C21 Ru1 C24 -37.2(5) .
C22 C21 Ru1 C24 78.2(5) .
C26 C21 Ru1 C24 -159.1(11) .
C25 C21 Ru1 C2 -31.2(8) .
C22 C21 Ru1 C2 84.2(7) .
C26 C21 Ru1 C2 -153.1(9) .
C25 C21 Ru1 C1 -111.2(7) .
C22 C21 Ru1 C1 4.2(8) .
C26 C21 Ru1 C1 126.9(10) .
C25 C21 Ru1 C4 53.0(5) .
C22 C21 Ru1 C4 168.4(4) .
C26 C21 Ru1 C4 -68.9(10) .
C25 C21 Ru1 C5 89.2(5) .
C22 C21 Ru1 C5 -155.4(4) .
C26 C21 Ru1 C5 -32.7(10) .
C25 C21 Ru1 P1 155.5(4) .
C22 C21 Ru1 P1 -89.1(4) .
C26 C21 Ru1 P1 33.6(10) .
C21 C22 Ru1 C23 -117.6(6) .
C27 C22 Ru1 C23 121.0(13) .
C23 C22 Ru1 C21 117.6(6) .
C27 C22 Ru1 C21 -121.4(13) .
C23 C22 Ru1 C25 79.4(5) .
C21 C22 Ru1 C25 -38.2(4) .
C27 C22 Ru1 C25 -159.6(12) .
C23 C22 Ru1 C24 37.8(4) .
C21 C22 Ru1 C24 -79.8(5) .
C27 C22 Ru1 C24 158.8(12) .
C23 C22 Ru1 C2 -21.5(6) .
C21 C22 Ru1 C2 -139.1(4) .
C27 C22 Ru1 C2 99.5(11) .
C23 C22 Ru1 C1 -60.3(5) .
C21 C22 Ru1 C1 -177.9(4) .
C27 C22 Ru1 C1 60.7(12) .
C23 C22 Ru1 C4 92.1(9) .
C21 C22 Ru1 C4 -25.5(10) .
C27 C22 Ru1 C4 -146.9(10) .
C23 C22 Ru1 C5 156.8(5) .
C21 C22 Ru1 C5 39.2(6) .
C27 C22 Ru1 C5 -82.2(11) .
C23 C22 Ru1 P1 -144.9(4) .
C21 C22 Ru1 P1 97.5(4) .
C27 C22 Ru1 P1 -23.8(11) .
C24 C25 Ru1 C23 -36.1(5) .
C21 C25 Ru1 C23 80.3(5) .
C30 C25 Ru1 C23 -159.3(11) .
C24 C25 Ru1 C21 -116.5(7) .
C30 C25 Ru1 C21 120.4(11) .
C24 C25 Ru1 C22 -78.0(5) .
C21 C25 Ru1 C22 38.5(5) .
C30 C25 Ru1 C22 158.9(11) .
C21 C25 Ru1 C24 116.5(7) .
C30 C25 Ru1 C24 -123.2(12) .
C24 C25 Ru1 C2 47.0(6) .
C21 C25 Ru1 C2 163.5(4) .
C30 C25 Ru1 C2 -76.2(10) .
C24 C25 Ru1 C1 18.3(7) .
C21 C25 Ru1 C1 134.7(5) .
C30 C25 Ru1 C1 -104.9(10) .
C24 C25 Ru1 C4 107.1(5) .
C21 C25 Ru1 C4 -136.4(4) .
C30 C25 Ru1 C4 -16.0(10) .
C24 C25 Ru1 C5 140.9(5) .
C21 C25 Ru1 C5 -102.6(4) .
C30 C25 Ru1 C5 17.7(10) .
C24 C25 Ru1 P1 -150.7(4) .
C21 C25 Ru1 P1 -34.2(5) .
C30 C25 Ru1 P1 86.1(10) .
C25 C24 Ru1 C23 119.0(7) .
C29 C24 Ru1 C23 -122.7(14) .
C23 C24 Ru1 C21 -81.0(5) .
C25 C24 Ru1 C21 38.0(5) .
C29 C24 Ru1 C21 156.3(13) .
C23 C24 Ru1 C22 -38.0(5) .
C25 C24 Ru1 C22 81.0(5) .
C29 C24 Ru1 C22 -160.7(13) .
C23 C24 Ru1 C25 -119.0(7) .
C29 C24 Ru1 C25 118.3(14) .
C23 C24 Ru1 C2 101.9(5) .
C25 C24 Ru1 C2 -139.0(5) .
C29 C24 Ru1 C2 -20.8(12) .
C23 C24 Ru1 C1 72.1(5) .
C25 C24 Ru1 C1 -168.9(4) .
C29 C24 Ru1 C1 -50.6(12) .
C23 C24 Ru1 C4 161.7(5) .
C25 C24 Ru1 C4 -79.3(5) .
C29 C24 Ru1 C4 39.0(12) .
C23 C24 Ru1 C5 -172.4(4) .
C25 C24 Ru1 C5 -53.4(6) .
C29 C24 Ru1 C5 64.9(12) .
C23 C24 Ru1 P1 -45.3(9) .
C25 C24 Ru1 P1 73.8(9) .
C29 C24 Ru1 P1 -167.9(10) .
C1 C2 Ru1 C23 -89.8(5) .
C3 C2 Ru1 C23 146.4(5) .
C1 C2 Ru1 C21 -130.6(6) .
C3 C2 Ru1 C21 105.5(6) .
C1 C2 Ru1 C22 -77.1(5) .
C3 C2 Ru1 C22 159.0(4) .
C1 C2 Ru1 C25 -150.9(4) .
C3 C2 Ru1 C25 85.2(5) .
C1 C2 Ru1 C24 -125.4(5) .
C3 C2 Ru1 C24 110.8(5) .
C3 C2 Ru1 C1 -123.8(7) .
C1 C2 Ru1 C4 127.8(5) .
C3 C2 Ru1 C4 4.0(4) .
C1 C2 Ru1 C5 103.9(4) .
C3 C2 Ru1 C5 -19.9(4) .
C1 C2 Ru1 P1 42.5(4) .
C3 C2 Ru1 P1 -81.4(4) .
C2 C1 Ru1 C23 94.2(5) .
C2 C1 Ru1 C21 122.6(6) .
C2 C1 Ru1 C22 125.4(4) .
C2 C1 Ru1 C25 48.5(6) .
C2 C1 Ru1 C24 59.8(5) .
C2 C1 Ru1 C4 -43.9(4) .
C2 C1 Ru1 C5 -76.7(4) .
C2 C1 Ru1 P1 -139.5(4) .
C5 C4 Ru1 C23 160.2(4) .
C3 C4 Ru1 C23 -69.4(6) .
C5 C4 Ru1 C21 79.7(4) .
C3 C4 Ru1 C21 -149.9(4) .
C5 C4 Ru1 C22 97.3(8) .
C3 C4 Ru1 C22 -132.3(7) .
C5 C4 Ru1 C25 108.5(4) .
C3 C4 Ru1 C25 -121.1(5) .
C5 C4 Ru1 C24 144.1(4) .
C3 C4 Ru1 C24 -85.6(5) .
C5 C4 Ru1 C2 -134.4(5) .
C3 C4 Ru1 C2 -4.0(4) .
C5 C4 Ru1 C1 -107.2(4) .
C3 C4 Ru1 C1 23.1(5) .
C3 C4 Ru1 C5 130.4(6) .
C5 C4 Ru1 P1 -26.3(4) .
C3 C4 Ru1 P1 104.1(4) .
C4 C5 Ru1 C23 -67.1(13) .
C6 C5 Ru1 C23 164.8(11) .
C4 C5 Ru1 C21 -116.1(4) .
C6 C5 Ru1 C21 115.7(4) .
C4 C5 Ru1 C22 -140.1(4) .
C6 C5 Ru1 C22 91.8(5) .
C4 C5 Ru1 C25 -77.7(4) .
C6 C5 Ru1 C25 154.1(4) .
C4 C5 Ru1 C24 -48.4(5) .
C6 C5 Ru1 C24 -176.6(4) .
C4 C5 Ru1 C2 38.7(4) .
C6 C5 Ru1 C2 -89.4(4) .
C4 C5 Ru1 C1 72.8(4) .
C6 C5 Ru1 C1 -55.3(4) .
C6 C5 Ru1 C4 -128.1(6) .
C4 C5 Ru1 P1 150.6(4) .
C6 C5 Ru1 P1 22.5(3) .
C9 P1 Ru1 C23 -79.7(3) .
C15 P1 Ru1 C23 54.3(3) .
C6 P1 Ru1 C23 172.3(3) .
C9 P1 Ru1 C21 -16.8(3) .
C15 P1 Ru1 C21 117.2(3) .
C6 P1 Ru1 C21 -124.9(3) .
C9 P1 Ru1 C22 -54.5(3) .
C15 P1 Ru1 C22 79.5(3) .
C6 P1 Ru1 C22 -162.5(3) .
C9 P1 Ru1 C25 3.3(3) .
C15 P1 Ru1 C25 137.3(3) .
C6 P1 Ru1 C25 -104.7(3) .
C9 P1 Ru1 C24 -48.1(7) .
C15 P1 Ru1 C24 85.8(7) .
C6 P1 Ru1 C24 -156.2(7) .
C9 P1 Ru1 C2 166.6(3) .
C15 P1 Ru1 C2 -59.4(3) .
C6 P1 Ru1 C2 58.6(3) .
C9 P1 Ru1 C1 -170.2(3) .
C15 P1 Ru1 C1 -36.3(3) .
C6 P1 Ru1 C1 81.7(3) .
C9 P1 Ru1 C4 105.8(3) .
C15 P1 Ru1 C4 -120.2(3) .
C6 P1 Ru1 C4 -2.3(3) .
C9 P1 Ru1 C5 89.6(3) .
C15 P1 Ru1 C5 -136.4(3) .
C6 P1 Ru1 C5 -18.5(3) .
Ru2 C63 C64 C65 93.4(6) .
C63 C64 C65 C66 -86.6(7) .
Ru2 C64 C65 C66 -9.5(6) .
C63 C64 C65 C70 159.9(7) .
Ru2 C64 C65 C70 -123.0(6) .
C63 C64 C65 C69 37.3(9) .
Ru2 C64 C65 C69 114.4(6) .
C64 C65 C66 C67 85.3(8) .
C70 C65 C66 C67 -160.7(7) .
C69 C65 C66 C67 -37.4(10) .
C64 C65 C66 Ru2 9.2(5) .
C70 C65 C66 Ru2 123.2(6) .
C69 C65 C66 Ru2 -113.5(6) .
C65 C66 C67 C68 1.9(10) .
Ru2 C66 C67 C68 89.9(5) .
C65 C66 C67 Ru2 -88.0(7) .
C66 C67 C68 P2 -98.1(6) .
Ru2 C67 C68 P2 -22.1(3) .
C76 C71 C72 C73 2.2(11) .
P2 C71 C72 C73 -178.3(6) .
C71 C72 C73 C74 -3.0(14) .
C72 C73 C74 C75 1.8(15) .
C73 C74 C75 C76 0.0(15) .
C74 C75 C76 C71 -0.7(13) .
C72 C71 C76 C75 -0.5(11) .
P2 C71 C76 C75 -180.0(6) .
C82 C77 C78 C79 0.3(10) .
P2 C77 C78 C79 -177.6(5) .
C77 C78 C79 C80 0.2(11) .
C78 C79 C80 C81 0.4(13) .
C79 C80 C81 C82 -1.5(13) .
C80 C81 C82 C77 2.1(12) .
C78 C77 C82 C81 -1.4(10) .
P2 C77 C82 C81 176.4(6) .
C87 C83 C84 C85 -1.8(7) .
C88 C83 C84 C85 -173.5(8) .
Ru2 C83 C84 C85 62.4(4) .
C87 C83 C84 C89 170.3(7) .
C88 C83 C84 C89 -1.5(12) .
Ru2 C83 C84 C89 -125.5(7) .
C87 C83 C84 Ru2 -64.2(5) .
C88 C83 C84 Ru2 124.1(9) .
C83 C84 C85 C86 1.1(7) .
C89 C84 C85 C86 -170.9(6) .
Ru2 C84 C85 C86 63.7(4) .
C83 C84 C85 C90 167.5(6) .
C89 C84 C85 C90 -4.5(10) .
Ru2 C84 C85 C90 -130.0(6) .
C83 C84 C85 Ru2 -62.5(5) .
C89 C84 C85 Ru2 125.4(7) .
C84 C85 C86 C87 0.0(7) .
C90 C85 C86 C87 -166.1(6) .
Ru2 C85 C86 C87 62.7(5) .
C84 C85 C86 C91 175.5(6) .
C90 C85 C86 C91 9.4(10) .
Ru2 C85 C86 C91 -121.7(7) .
C84 C85 C86 Ru2 -62.8(4) .
C90 C85 C86 Ru2 131.1(6) .
C85 C86 C87 C83 -1.1(8) .
C91 C86 C87 C83 -176.6(6) .
Ru2 C86 C87 C83 60.5(5) .
C85 C86 C87 C92 173.0(8) .
C91 C86 C87 C92 -2.5(12) .
Ru2 C86 C87 C92 -125.3(9) .
C85 C86 C87 Ru2 -61.6(4) .
C91 C86 C87 Ru2 122.8(7) .
C84 C83 C87 C86 1.8(8) .
C88 C83 C87 C86 173.1(8) .
Ru2 C83 C87 C86 -61.4(5) .
C84 C83 C87 C92 -172.5(8) .
C88 C83 C87 C92 -1.1(14) .
Ru2 C83 C87 C92 124.4(9) .
C84 C83 C87 Ru2 63.1(5) .
C88 C83 C87 Ru2 -125.5(9) .
C98 C93 C94 C95 -1.1(7) .
B2 C93 C94 C95 173.8(4) .
C93 C94 C95 C96 -0.6(8) .
C93 C94 C95 C100 -179.3(5) .
C94 C95 C96 C97 0.9(9) .
C100 C95 C96 C97 179.6(6) .
C95 C96 C97 C98 0.5(9) .
C95 C96 C97 C99 -177.8(6) .
C94 C93 C98 C97 2.6(7) .
B2 C93 C98 C97 -172.4(4) .
C96 C97 C98 C93 -2.4(8) .
C99 C97 C98 C93 176.0(5) .
C96 C97 C99 F42 -120.0(8) .
C98 C97 C99 F42 61.7(10) .
C96 C97 C99 F41 121.1(8) .
C98 C97 C99 F41 -57.3(9) .
C96 C97 C99 F40 1.4(10) .
C98 C97 C99 F40 -176.9(7) .
C94 C95 C100 F38A 145.8(8) .
C96 C95 C100 F38A -32.9(10) .
C94 C95 C100 F37 -49.4(10) .
C96 C95 C100 F37 131.9(8) .
C94 C95 C100 F38 68.7(8) .
C96 C95 C100 F38 -110.0(8) .
C94 C95 C100 F37A 17.6(10) .
C96 C95 C100 F37A -161.2(8) .
C94 C95 C100 F39 -168.6(6) .
C96 C95 C100 F39 12.7(9) .
C94 C95 C100 F39A -86.0(9) .
C96 C95 C100 F39A 95.3(9) .
C106 C101 C102 C103 2.3(7) .
B2 C101 C102 C103 -179.3(4) .
C101 C102 C103 C104 -2.2(8) .
C101 C102 C103 C107 178.1(5) .
C102 C103 C104 C105 1.3(8) .
C107 C103 C104 C105 -178.9(5) .
C103 C104 C105 C106 -0.9(8) .
C103 C104 C105 C108 -179.7(5) .
C104 C105 C106 C101 1.3(7) .
C108 C105 C106 C101 -179.9(5) .
C102 C101 C106 C105 -1.9(7) .
B2 C101 C106 C105 179.7(4) .
C102 C103 C107 F31A 32.5(10) .
C104 C103 C107 F31A -147.3(8) .
C102 C103 C107 F32A 161.5(7) .
C104 C103 C107 F32A -18.3(10) .
C102 C103 C107 F33 -157.0(7) .
C104 C103 C107 F33 23.3(10) .
C102 C103 C107 F31 -28.5(9) .
C104 C103 C107 F31 151.7(7) .
C102 C103 C107 F33A -74.9(8) .
C104 C103 C107 F33A 105.3(7) .
C102 C103 C107 F32 78.4(8) .
C104 C103 C107 F32 -101.3(7) .
C104 C105 C108 F35 97.3(9) .
C106 C105 C108 F35 -81.5(9) .
C104 C105 C108 F36 -137.1(7) .
C106 C105 C108 F36 44.1(9) .
C104 C105 C108 F34 -20.1(9) .
C106 C105 C108 F34 161.0(7) .
C114 C109 C110 C111 0.1(7) .
B2 C109 C110 C111 179.6(5) .
C109 C110 C111 C112 -0.2(9) .
C109 C110 C111 C116 179.2(6) .
C110 C111 C112 C113 0.1(9) .
C116 C111 C112 C113 -179.4(6) .
C111 C112 C113 C114 0.3(8) .
C111 C112 C113 C115 179.8(5) .
C112 C113 C114 C109 -0.5(8) .
C115 C113 C114 C109 180.0(5) .
C110 C109 C114 C113 0.3(7) .
B2 C109 C114 C113 -179.2(4) .
C112 C113 C115 F44 -64.3(9) .
C114 C113 C115 F44 115.3(8) .
C112 C113 C115 F45 176.3(8) .
C114 C113 C115 F45 -4.2(10) .
C112 C113 C115 F43 57.5(9) .
C114 C113 C115 F43 -123.0(8) .
C112 C111 C116 F48A 158.7(9) .
C110 C111 C116 F48A -20.7(13) .
C112 C111 C116 F47 -119.8(9) .
C110 C111 C116 F47 60.8(10) .
C112 C111 C116 F46 0.3(12) .
C110 C111 C116 F46 -179.2(9) .
C112 C111 C116 F46A 33.3(11) .
C110 C111 C116 F46A -146.1(7) .
C112 C111 C116 F47A -85.1(9) .
C110 C111 C116 F47A 95.5(9) .
C112 C111 C116 F48 127.4(7) .
C110 C111 C116 F48 -52.1(9) .
C122 C117 C118 C119 -1.4(7) .
B2 C117 C118 C119 168.1(4) .
C117 C118 C119 C120 1.1(7) .
C117 C118 C119 C123 -177.8(4) .
C118 C119 C120 C121 0.1(7) .
C123 C119 C120 C121 179.0(5) .
C119 C120 C121 C122 -1.1(8) .
C119 C120 C121 C124 -178.4(6) .
C120 C121 C122 C117 0.8(9) .
C124 C121 C122 C117 178.2(6) .
C118 C117 C122 C121 0.4(7) .
B2 C117 C122 C121 -168.9(5) .
C120 C119 C123 F27 126.8(7) .
C118 C119 C123 F27 -54.3(8) .
C120 C119 C123 F26 -114.3(7) .
C118 C119 C123 F26 64.6(7) .
C120 C119 C123 F25 4.7(8) .
C118 C119 C123 F25 -176.4(5) .
C122 C121 C124 F30 -87.2(10) .
C120 C121 C124 F30 90.2(10) .
C122 C121 C124 F28 36.9(10) .
C120 C121 C124 F28 -145.7(7) .
C122 C121 C124 F29 149.3(7) .
C120 C121 C124 F29 -33.3(10) .
C98 C93 B2 C101 -166.2(4) .
C94 C93 B2 C101 19.2(6) .
C98 C93 B2 C117 -48.6(5) .
C94 C93 B2 C117 136.8(4) .
C98 C93 B2 C109 72.7(5) .
C94 C93 B2 C109 -102.0(5) .
C102 C101 B2 C93 -81.9(5) .
C106 C101 B2 C93 96.4(5) .
C102 C101 B2 C117 158.1(4) .
C106 C101 B2 C117 -23.6(5) .
C102 C101 B2 C109 38.2(6) .
C106 C101 B2 C109 -143.5(4) .
C122 C117 B2 C93 -27.3(6) .
C118 C117 B2 C93 163.9(4) .
C122 C117 B2 C101 92.4(5) .
C118 C117 B2 C101 -76.4(5) .
C122 C117 B2 C109 -147.6(4) .
C118 C117 B2 C109 43.6(5) .
C110 C109 B2 C93 152.5(4) .
C114 C109 B2 C93 -28.0(6) .
C110 C109 B2 C101 31.5(6) .
C114 C109 B2 C101 -149.0(4) .
C110 C109 B2 C117 -86.1(5) .
C114 C109 B2 C117 93.4(5) .
C67 C68 P2 C71 149.7(4) .
C67 C68 P2 C77 -99.9(4) .
C67 C68 P2 Ru2 21.6(3) .
C72 C71 P2 C68 -142.0(6) .
C76 C71 P2 C68 37.5(6) .
C72 C71 P2 C77 106.1(6) .
C76 C71 P2 C77 -74.4(6) .
C72 C71 P2 Ru2 -34.1(6) .
C76 C71 P2 Ru2 145.4(5) .
C78 C77 P2 C68 -150.5(5) .
C82 C77 P2 C68 31.6(5) .
C78 C77 P2 C71 -34.5(6) .
C82 C77 P2 C71 147.7(5) .
C78 C77 P2 Ru2 107.9(5) .
C82 C77 P2 Ru2 -69.9(5) .
C83 C84 Ru2 C85 116.5(6) .
C89 C84 Ru2 C85 -121.7(9) .
C85 C84 Ru2 C83 -116.5(6) .
C89 C84 Ru2 C83 121.9(10) .
C83 C84 Ru2 C86 79.0(5) .
C85 C84 Ru2 C86 -37.4(4) .
C89 C84 Ru2 C86 -159.1(9) .
C83 C84 Ru2 C64 -19.3(6) .
C85 C84 Ru2 C64 -135.8(4) .
C89 C84 Ru2 C64 102.6(8) .
C83 C84 Ru2 C87 38.3(5) .
C85 C84 Ru2 C87 -78.2(5) .
C89 C84 Ru2 C87 160.1(9) .
C83 C84 Ru2 C63 -59.1(6) .
C85 C84 Ru2 C63 -175.5(4) .
C89 C84 Ru2 C63 62.8(9) .
C83 C84 Ru2 C66 98.0(7) .
C85 C84 Ru2 C66 -18.5(8) .
C89 C84 Ru2 C66 -140.2(8) .
C83 C84 Ru2 C67 156.9(5) .
C85 C84 Ru2 C67 40.4(5) .
C89 C84 Ru2 C67 -81.2(9) .
C83 C84 Ru2 P2 -143.3(5) .
C85 C84 Ru2 P2 100.2(4) .
C89 C84 Ru2 P2 -21.4(8) .
C86 C85 Ru2 C84 -116.3(6) .
C90 C85 Ru2 C84 120.1(10) .
C86 C85 Ru2 C83 -78.3(5) .
C84 C85 Ru2 C83 38.0(4) .
C90 C85 Ru2 C83 158.1(9) .
C84 C85 Ru2 C86 116.3(6) .
C90 C85 Ru2 C86 -123.6(10) .
C86 C85 Ru2 C64 -23.6(7) .
C84 C85 Ru2 C64 92.7(6) .
C90 C85 Ru2 C64 -147.2(8) .
C86 C85 Ru2 C87 -35.9(4) .
C84 C85 Ru2 C87 80.4(5) .
C90 C85 Ru2 C87 -159.5(9) .
C86 C85 Ru2 C63 -106.8(7) .
C84 C85 Ru2 C63 9.5(8) .
C90 C85 Ru2 C63 129.6(9) .
C86 C85 Ru2 C66 55.2(5) .
C84 C85 Ru2 C66 171.5(4) .
C90 C85 Ru2 C66 -68.4(9) .
C86 C85 Ru2 C67 90.3(4) .
C84 C85 Ru2 C67 -153.4(4) .
C90 C85 Ru2 C67 -33.3(8) .
C86 C85 Ru2 P2 157.1(4) .
C84 C85 Ru2 P2 -86.6(4) .
C90 C85 Ru2 P2 33.5(8) .
C87 C83 Ru2 C84 115.5(7) .
C88 C83 Ru2 C84 -119.2(13) .
C87 C83 Ru2 C85 77.3(5) .
C84 C83 Ru2 C85 -38.2(4) .
C88 C83 Ru2 C85 -157.3(12) .
C87 C83 Ru2 C86 35.6(5) .
C84 C83 Ru2 C86 -79.9(5) .
C88 C83 Ru2 C86 160.9(12) .
C87 C83 Ru2 C64 -78.4(5) .
C84 C83 Ru2 C64 166.2(5) .
C88 C83 Ru2 C64 47.0(11) .
C84 C83 Ru2 C87 -115.5(7) .
C88 C83 Ru2 C87 125.3(13) .
C87 C83 Ru2 C63 -114.1(5) .
C84 C83 Ru2 C63 130.4(5) .
C88 C83 Ru2 C63 11.2(11) .
C87 C83 Ru2 C66 -26.3(7) .
C84 C83 Ru2 C66 -141.7(4) .
C88 C83 Ru2 C66 99.1(11) .
C87 C83 Ru2 C67 30.5(13) .
C84 C83 Ru2 C67 -84.9(12) .
C88 C83 Ru2 C67 155.9(10) .
C87 C83 Ru2 P2 162.7(4) .
C84 C83 Ru2 P2 47.2(5) .
C88 C83 Ru2 P2 -72.0(11) .
C87 C86 Ru2 C84 -80.0(5) .
C85 C86 Ru2 C84 38.6(4) .
C91 C86 Ru2 C84 158.9(9) .
C87 C86 Ru2 C85 -118.6(6) .
C91 C86 Ru2 C85 120.3(10) .
C87 C86 Ru2 C83 -37.0(5) .
C85 C86 Ru2 C83 81.6(5) .
C91 C86 Ru2 C83 -158.1(9) .
C87 C86 Ru2 C64 48.7(6) .
C85 C86 Ru2 C64 167.3(4) .
C91 C86 Ru2 C64 -72.4(9) .
C85 C86 Ru2 C87 118.6(6) .
C91 C86 Ru2 C87 -121.1(10) .
C87 C86 Ru2 C63 19.9(7) .
C85 C86 Ru2 C63 138.5(5) .
C91 C86 Ru2 C63 -101.2(9) .
C87 C86 Ru2 C66 107.6(5) .
C85 C86 Ru2 C66 -133.8(4) .
C91 C86 Ru2 C66 -13.5(8) .
C87 C86 Ru2 C67 141.6(5) .
C85 C86 Ru2 C67 -99.8(4) .
C91 C86 Ru2 C67 20.5(9) .
C87 C86 Ru2 P2 -151.2(4) .
C85 C86 Ru2 P2 -32.6(5) .
C91 C86 Ru2 P2 87.7(8) .
C63 C64 Ru2 C84 -76.1(6) .
C65 C64 Ru2 C84 162.3(4) .
C63 C64 Ru2 C85 -135.0(6) .
C65 C64 Ru2 C85 103.4(6) .
C63 C64 Ru2 C83 -87.9(5) .
C65 C64 Ru2 C83 150.5(5) .
C63 C64 Ru2 C86 -150.3(5) .
C65 C64 Ru2 C86 88.1(5) .
C63 C64 Ru2 C87 -124.3(5) .
C65 C64 Ru2 C87 114.2(5) .
C65 C64 Ru2 C63 -121.6(7) .
C63 C64 Ru2 C66 128.8(5) .
C65 C64 Ru2 C66 7.2(4) .
C63 C64 Ru2 C67 106.4(5) .
C65 C64 Ru2 C67 -15.2(5) .
C63 C64 Ru2 P2 44.3(5) .
C65 C64 Ru2 P2 -77.3(5) .
C86 C87 Ru2 C84 80.2(5) .
C83 C87 Ru2 C84 -38.7(5) .
C92 C87 Ru2 C84 -157.9(11) .
C86 C87 Ru2 C85 36.9(4) .
C83 C87 Ru2 C85 -82.1(5) .
C92 C87 Ru2 C85 158.8(11) .
C86 C87 Ru2 C83 118.9(7) .
C92 C87 Ru2 C83 -119.2(12) .
C83 C87 Ru2 C86 -118.9(7) .
C92 C87 Ru2 C86 121.9(12) .
C86 C87 Ru2 C64 -137.0(5) .
C83 C87 Ru2 C64 104.1(5) .
C92 C87 Ru2 C64 -15.1(10) .
C86 C87 Ru2 C63 -167.6(5) .
C83 C87 Ru2 C63 73.5(5) .
C92 C87 Ru2 C63 -45.7(10) .
C86 C87 Ru2 C66 -78.5(5) .
C83 C87 Ru2 C66 162.6(5) .
C92 C87 Ru2 C66 43.4(10) .
C86 C87 Ru2 C67 -51.2(6) .
C83 C87 Ru2 C67 -170.2(4) .
C92 C87 Ru2 C67 70.7(11) .
C86 C87 Ru2 P2 75.7(9) .
C83 C87 Ru2 P2 -43.2(10) .
C92 C87 Ru2 P2 -162.4(7) .
C64 C63 Ru2 C84 128.2(5) .
C64 C63 Ru2 C85 121.6(6) .
C64 C63 Ru2 C83 96.4(5) .
C64 C63 Ru2 C86 48.6(7) .
C64 C63 Ru2 C87 60.7(5) .
C64 C63 Ru2 C66 -42.6(5) .
C64 C63 Ru2 C67 -74.9(5) .
C64 C63 Ru2 P2 -137.8(5) .
C67 C66 Ru2 C84 89.5(7) .
C65 C66 Ru2 C84 -139.7(6) .
C67 C66 Ru2 C85 76.6(4) .
C65 C66 Ru2 C85 -152.5(4) .
C67 C66 Ru2 C83 157.4(4) .
C65 C66 Ru2 C83 -71.8(6) .
C67 C66 Ru2 C86 106.2(4) .
C65 C66 Ru2 C86 -122.9(5) .
C67 C66 Ru2 C64 -137.9(4) .
C65 C66 Ru2 C64 -7.1(4) .
C67 C66 Ru2 C87 141.3(4) .
C65 C66 Ru2 C87 -87.8(5) .
C67 C66 Ru2 C63 -110.8(4) .
C65 C66 Ru2 C63 20.1(5) .
C65 C66 Ru2 C67 130.9(6) .
C67 C66 Ru2 P2 -29.8(3) .
C65 C66 Ru2 P2 101.0(4) .
C66 C67 Ru2 C84 -141.8(4) .
C68 C67 Ru2 C84 90.4(5) .
C66 C67 Ru2 C85 -117.3(4) .
C68 C67 Ru2 C85 115.0(4) .
C66 C67 Ru2 C83 -74.8(11) .
C68 C67 Ru2 C83 157.5(10) .
C66 C67 Ru2 C86 -79.4(4) .
C68 C67 Ru2 C86 152.9(4) .
C66 C67 Ru2 C64 35.4(4) .
C68 C67 Ru2 C64 -92.3(4) .
C66 C67 Ru2 C87 -51.4(5) .
C68 C67 Ru2 C87 -179.1(4) .
C66 C67 Ru2 C63 69.7(4) .
C68 C67 Ru2 C63 -58.0(4) .
C68 C67 Ru2 C66 -127.7(5) .
C66 C67 Ru2 P2 146.7(4) .
C68 C67 Ru2 P2 18.9(3) .
C68 P2 Ru2 C84 -156.2(3) .
C71 P2 Ru2 C84 86.7(3) .
C77 P2 Ru2 C84 -47.4(3) .
C68 P2 Ru2 C85 -118.0(3) .
C71 P2 Ru2 C85 124.8(3) .
C77 P2 Ru2 C85 -9.2(3) .
C68 P2 Ru2 C83 176.9(3) .
C71 P2 Ru2 C83 59.7(4) .
C77 P2 Ru2 C83 -74.3(4) .
C68 P2 Ru2 C86 -98.7(3) .
C71 P2 Ru2 C86 144.1(4) .
C77 P2 Ru2 C86 10.1(3) .
C68 P2 Ru2 C64 62.4(3) .
C71 P2 Ru2 C64 -54.8(3) .
C77 P2 Ru2 C64 171.2(3) .
C68 P2 Ru2 C87 -152.2(7) .
C71 P2 Ru2 C87 90.6(7) .
C77 P2 Ru2 C87 -43.4(7) .
C68 P2 Ru2 C63 86.7(3) .
C71 P2 Ru2 C63 -30.5(3) .
C77 P2 Ru2 C63 -164.5(3) .
C68 P2 Ru2 C66 2.7(2) .
C71 P2 Ru2 C66 -114.4(3) .
C77 P2 Ru2 C66 111.5(3) .
C68 P2 Ru2 C67 -15.5(2) .
C71 P2 Ru2 C67 -132.6(3) .
C77 P2 Ru2 C67 93.3(3) .
C125 C125 C126 C127 -179.3(16) 2_656
